data_1575529
loop_
_publ_author_name
'Wang, Yan-Bo'
'Xue, Yung-Jing'
'Hung, Chieh-Ming'
'Huang, Kuo-Hsiu'
'Jiang, Bing-Huang'
'Tsai, Chia-Lin'
'Huang, Yu-Chi'
'Chen, Hong-Yi'
'Yang, Shang-Da'
'Chien, Su-Ying'
'Chen, Chih-Ping'
'Chou, Pi-Tai'
'Cheng, Yen-Ju'

_publ_section_title
;
 Effect of halogen/chalcogen substitution on the dielectric constant of
 asymmetric acceptor alloy to improve the efficiency and stability of
 inverted organic photovoltaics.
;
_journal_issue 37
_journal_name_full 'Chemical science'
_journal_page_first 17391
_journal_page_last 17407
_journal_paper_doi 10.1039/d5sc04976h
_journal_volume 16
_journal_year 2025
_chemical_formula_sum 'C98 H119 Br F4 N6 O2 S4'
_chemical_formula_weight 1697.14
_space_group_crystal_system triclinic
_space_group_IT_number 2
_space_group_name_Hall '-P 1'
_space_group_name_H-M_alt 'P -1'
_atom_sites_solution_hydrogens geom
_audit_creation_method SHELXL-2019/1
_audit_update_record
;
2025-05-19 deposited with the CCDC.	2025-08-25 downloaded from the CCDC.
;
_cell_angle_alpha 92.4978(11)
_cell_angle_beta 91.3722(11)
_cell_angle_gamma 103.5623(13)
_cell_formula_units_Z 6
_cell_length_a 21.2852(5)
_cell_length_b 21.6188(6)
_cell_length_c 32.1696(7)
_cell_measurement_reflns_used 21821
_cell_measurement_temperature 200(2)
_cell_measurement_theta_max 66.47
_cell_measurement_theta_min 2.50
_cell_volume 14367.8(6)
_computing_cell_refinement 'Bruker SAINT'
_computing_data_collection 'Bruker APEX4'
_computing_data_reduction 'Bruker SAINT'
_computing_molecular_graphics 'Bruker SHELXTL'
_computing_publication_material 'Bruker SHELXTL'
_computing_structure_refinement 'SHELXL-2019/1 (Sheldrick, 2019)'
_computing_structure_solution 'SHELXT (Sheldrick 2015)'
_diffrn_ambient_temperature 200(2)
_diffrn_measured_fraction_theta_full 0.995
_diffrn_measured_fraction_theta_max 0.992
_diffrn_measurement_device_type 'Bruker D8 VENTURE'
_diffrn_measurement_method '\f and \w scans'
_diffrn_radiation_type CuK\a
_diffrn_radiation_wavelength 1.54178
_diffrn_reflns_av_R_equivalents 0.0555
_diffrn_reflns_av_unetI/netI 0.0780
_diffrn_reflns_Laue_measured_fraction_full 0.995
_diffrn_reflns_Laue_measured_fraction_max 0.992
_diffrn_reflns_limit_h_max 25
_diffrn_reflns_limit_h_min -25
_diffrn_reflns_limit_k_max 26
_diffrn_reflns_limit_k_min -26
_diffrn_reflns_limit_l_max 33
_diffrn_reflns_limit_l_min -38
_diffrn_reflns_number 86412
_diffrn_reflns_point_group_measured_fraction_full 0.995
_diffrn_reflns_point_group_measured_fraction_max 0.992
_diffrn_reflns_theta_full 67.679
_diffrn_reflns_theta_max 70.000
_diffrn_reflns_theta_min 2.500
_exptl_absorpt_coefficient_mu 1.846
_exptl_absorpt_correction_T_max 0.6454
_exptl_absorpt_correction_T_min 0.3335
_exptl_absorpt_correction_type multi-scan
_exptl_absorpt_process_details
; 
 SADABS 2016/2: Krause, L., Herbst-Irmer, R., Sheldrick G.M. & Stalke D., 
 J. Appl. Cryst. 48 (2015) 3-10 
;
_exptl_crystal_colour blue
_exptl_crystal_density_diffrn 1.177
_exptl_crystal_description Lath
_exptl_crystal_F_000 5400
_exptl_crystal_size_max 0.583
_exptl_crystal_size_mid 0.242
_exptl_crystal_size_min 0.124
_refine_diff_density_max 1.514
_refine_diff_density_min -1.117
_refine_diff_density_rms 0.165
_refine_ls_extinction_coef 0.00088(13)
_refine_ls_extinction_expression Fc^*^=kFc[1+0.001xFc^2^\l^3^/sin(2\q)]^-1/4^
_refine_ls_extinction_method 'SHELXL-2019/1 (Sheldrick 2019)'
_refine_ls_goodness_of_fit_ref 1.661
_refine_ls_hydrogen_treatment constr
_refine_ls_matrix_type full
_refine_ls_number_parameters 2681
_refine_ls_number_reflns 54069
_refine_ls_number_restraints 1116
_refine_ls_restrained_S_all 1.736
_refine_ls_R_factor_all 0.2729
_refine_ls_R_factor_gt 0.1947
_refine_ls_shift/su_max 0.056
_refine_ls_shift/su_mean 0.003
_refine_ls_structure_factor_coef Fsqd
_refine_ls_weighting_details 'w=1/[\s^2^(Fo^2^)+(0.2000P)^2^] where P=(Fo^2^+2Fc^2^)/3'
_refine_ls_weighting_scheme calc
_refine_ls_wR_factor_gt 0.4820
_refine_ls_wR_factor_ref 0.5356
_reflns_Friedel_coverage 0.000
_reflns_number_gt 22689
_reflns_number_total 54069
_reflns_threshold_expression 'I > 2\s(I)'
_cod_data_source_file d5sc04976h2.cif
_cod_data_source_block ic22607_sq
_cod_depositor_comments 'Adding full bibliography for 1575527--1575529.cif.'
_cod_database_code 1575529
_shelx_shelxl_version_number 2019/1
_shelx_space_group_comment
; 
The symmetry employed for this shelxl refinement is uniquely defined 
by the following loop, which should always be used as a source of 
symmetry information in preference to the above space-group names. 
They are only intended as comments. 
;
_shelx_estimated_absorpt_t_min 0.412
_shelx_estimated_absorpt_t_max 0.803

loop_
_space_group_symop_operation_xyz
'x, y, z'
'-x, -y, -z'

loop_
_atom_site_label
_atom_site_type_symbol
_atom_site_fract_x
_atom_site_fract_y
_atom_site_fract_z
_atom_site_U_iso_or_equiv
_atom_site_adp_type
_atom_site_occupancy
_atom_site_site_symmetry_order
_atom_site_calc_flag
_atom_site_refinement_flags_posn
_atom_site_refinement_flags_adp
_atom_site_refinement_flags_occupancy
_atom_site_disorder_assembly
_atom_site_disorder_group
Br1A Br 0.19972(11) -0.53853(9) 1.42588(6) 0.1182(6) Uani 0.6321(19) 1 d . . P A 1
Br2A Br 0.14752(19) -0.55164(16) 1.52306(10) 0.1182(6) Uani 0.3679(19) 1 d . . P A 2
S1A S 0.27275(13) -0.41860(13) 1.36141(7) 0.0947(7) Uani 1 1 d . . . . .
S2A S 0.36345(11) -0.22310(12) 1.36471(6) 0.0878(7) Uani 1 1 d . . . . .
S3A S 0.14227(13) -0.45490(12) 1.61042(7) 0.0962(7) Uani 1 1 d . . . . .
S4A S 0.18218(11) -0.26196(12) 1.65143(6) 0.0876(7) Uani 1 1 d . . . . .
O1A O 0.4057(3) -0.1022(3) 1.3402(2) 0.104(2) Uani 1 1 d . . . . .
O2A O 0.1845(3) -0.1518(3) 1.69643(18) 0.104(2) Uani 1 1 d . . . . .
N1A N 0.2968(3) -0.2997(3) 1.45785(19) 0.0802(18) Uani 1 1 d . . . . .
N2A N 0.2320(3) -0.3116(3) 1.5498(2) 0.0827(19) Uani 1 1 d . . . . .
C1A C 0.2603(4) -0.3522(5) 1.4782(3) 0.082(2) Uani 1 1 d . . . . .
C2A C 0.2452(4) -0.4077(5) 1.4507(3) 0.084(2) Uani 1 1 d . . . . .
C3A C 0.2112(5) -0.4665(5) 1.4641(3) 0.095(3) Uani 1 1 d . . . . .
H3A H 0.203154 -0.503103 1.445529 0.114 Uiso 0.3679(19) 1 calc R U P A 2
C4A C 0.1898(5) -0.4718(5) 1.5033(3) 0.096(3) Uani 1 1 d . . . . .
H4A H 0.167339 -0.512064 1.512190 0.115 Uiso 0.6321(19) 1 calc R U P A 1
C5A C 0.2004(4) -0.4195(4) 1.5301(3) 0.082(2) Uani 1 1 d . . . . .
C6A C 0.2348(4) -0.3557(5) 1.5179(3) 0.087(3) Uani 1 1 d . . . . .
C7A C 0.2709(5) -0.3878(5) 1.4122(3) 0.090(3) Uani 1 1 d . . . . .
C8A C 0.3018(4) -0.3229(5) 1.4168(3) 0.087(2) Uani 1 1 d . . . . .
C9A C 0.3265(4) -0.2978(4) 1.3798(2) 0.078(2) Uani 1 1 d . . . . .
C10A C 0.3162(4) -0.3421(5) 1.3478(3) 0.088(3) Uani 1 1 d . . . . .
C11A C 0.3346(5) -0.3192(5) 1.3080(3) 0.093(3) Uani 1 1 d D . . . .
C12A C 0.3633(4) -0.2542(6) 1.3120(3) 0.091(3) Uani 1 1 d . . . . .
C13A C 0.3872(5) -0.2173(6) 1.2800(3) 0.098(3) Uani 1 1 d . . . . .
H13A H 0.384487 -0.242825 1.254869 0.117 Uiso 1 1 calc R U . . .
C14A C 0.4142(4) -0.1545(6) 1.2729(3) 0.089(3) Uani 1 1 d . . . . .
C15A C 0.4175(4) -0.1026(5) 1.3025(3) 0.095(3) Uani 1 1 d . . . . .
C16A C 0.4415(4) -0.0423(7) 1.2820(3) 0.101(3) Uani 1 1 d . . . . .
C17A C 0.4508(5) 0.0183(7) 1.2978(4) 0.114(4) Uani 1 1 d . . . . .
H17A H 0.440589 0.028542 1.325431 0.137 Uiso 1 1 calc R U . . .
C18A C 0.4763(5) 0.0639(7) 1.2703(5) 0.122(4) Uani 1 1 d . . . . .
C19A C 0.4896(5) 0.0534(7) 1.2328(5) 0.115(4) Uani 1 1 d . . . . .
C20A C 0.4806(5) -0.0034(6) 1.2169(3) 0.102(3) Uani 1 1 d . U . . .
H20A H 0.491786 -0.009774 1.188884 0.122 Uiso 1 1 calc R U . . .
C21A C 0.4538(4) -0.0584(6) 1.2407(3) 0.099(3) Uani 1 1 d . U . . .
C22A C 0.4395(4) -0.1248(5) 1.2339(3) 0.093(3) Uani 1 1 d . U . . .
C23A C 0.4464(5) -0.1572(6) 1.1973(3) 0.106(3) Uani 1 1 d D U . . .
C24A C 0.4346(7) -0.2243(7) 1.1885(4) 0.128(4) Uani 1 1 d D U . . .
C25A C 0.4697(6) -0.1311(6) 1.1591(3) 0.135(5) Uani 1 1 d D . . . .
F1A F 0.4860(4) 0.1280(5) 1.2873(3) 0.159(3) Uani 1 1 d . . . . .
F2A F 0.5151(3) 0.1027(4) 1.2089(3) 0.151(3) Uani 1 1 d . . . . .
N3A N 0.4217(8) -0.2764(8) 1.1849(4) 0.174(5) Uani 1 1 d . . . . .
N4A N 0.4896(6) -0.1040(7) 1.1312(3) 0.166(5) Uani 1 1 d . . . . .
C26A C 0.1810(4) -0.4101(5) 1.5720(3) 0.089(3) Uani 1 1 d . . . . .
C27A C 0.1989(4) -0.3449(4) 1.5823(2) 0.081(2) Uani 1 1 d . . . . .
C28A C 0.1793(4) -0.3305(5) 1.6207(3) 0.091(3) Uani 1 1 d . . . . .
C29A C 0.1499(4) -0.3843(4) 1.6419(3) 0.084(2) Uani 1 1 d . . . . .
C30A C 0.1296(4) -0.3739(5) 1.6811(3) 0.089(3) Uani 1 1 d . . . . .
C31A C 0.1435(4) -0.3072(5) 1.6910(2) 0.094(3) Uani 1 1 d . . . . .
C32A C 0.1282(4) -0.2808(5) 1.7299(3) 0.097(3) Uani 1 1 d . . . . .
H32A H 0.109001 -0.313680 1.747451 0.116 Uiso 1 1 calc R U . . .
C33A C 0.1327(4) -0.2240(5) 1.7488(2) 0.086(3) Uani 1 1 d . . . . .
C34A C 0.1639(4) -0.1628(5) 1.7313(3) 0.086(2) Uani 1 1 d . . . . .
C35A C 0.1657(4) -0.1116(5) 1.7627(3) 0.087(3) Uani 1 1 d . . . . .
C36A C 0.1898(4) -0.0482(5) 1.7593(3) 0.089(3) Uani 1 1 d . . . . .
H36A H 0.209106 -0.031965 1.734514 0.107 Uiso 1 1 calc R U . . .
C37A C 0.1852(5) -0.0064(6) 1.7943(3) 0.094(3) Uani 1 1 d . . . . .
C38A C 0.1598(5) -0.0320(6) 1.8296(3) 0.097(3) Uani 1 1 d . . . . .
C39A C 0.1377(5) -0.0926(6) 1.8339(3) 0.112(4) Uani 1 1 d . . . . .
H39A H 0.120962 -0.107173 1.859795 0.135 Uiso 1 1 calc R U . . .
C40A C 0.1382(4) -0.1394(5) 1.7989(2) 0.087(2) Uani 1 1 d . . . . .
C41A C 0.1165(4) -0.2090(5) 1.7915(3) 0.090(3) Uani 1 1 d . . . . .
C42A C 0.0826(5) -0.2487(5) 1.8186(2) 0.092(3) Uani 1 1 d D . . . .
C43A C 0.0533(5) -0.3162(6) 1.8104(3) 0.115(4) Uani 1 1 d D . . . .
C44A C 0.0630(6) -0.2305(5) 1.8587(3) 0.119(4) Uani 1 1 d D . . . .
F3A F 0.2043(3) 0.0538(3) 1.79219(18) 0.1111(17) Uani 1 1 d . . . . .
F4A F 0.1562(3) 0.0058(3) 1.86198(17) 0.1168(18) Uani 1 1 d . . . . .
N5A N 0.0346(6) -0.3714(6) 1.8035(3) 0.150(5) Uani 1 1 d . . . . .
N6A N 0.0488(7) -0.2119(6) 1.8903(3) 0.162(5) Uani 1 1 d . . . . .
C45A C 0.3498(4) -0.2505(4) 1.4748(3) 0.101(3) Uani 1 1 d D . . . .
H45A H 0.331798 -0.216497 1.487973 0.121 Uiso 1 1 calc R U . . .
H45B H 0.375865 -0.231820 1.451362 0.121 Uiso 1 1 calc R U . . .
C46A C 0.3954(4) -0.2697(5) 1.5068(3) 0.128(4) Uani 1 1 d D . . . .
H46A H 0.367935 -0.285078 1.530745 0.154 Uiso 1 1 calc R U . . .
C47A C 0.4445(5) -0.2091(6) 1.5239(4) 0.144(5) Uani 1 1 d D . . . .
H47A H 0.470768 -0.188642 1.501121 0.173 Uiso 1 1 calc R U . . .
H47B H 0.421328 -0.178382 1.536233 0.173 Uiso 1 1 calc R U . . .
C48A C 0.4883(9) -0.2279(7) 1.5572(6) 0.235(6) Uani 1 1 d D U . . .
H48A H 0.517311 -0.251994 1.543939 0.282 Uiso 1 1 calc R U . . .
H48B H 0.461645 -0.255502 1.577104 0.282 Uiso 1 1 calc R U . . .
C49A C 0.5290(10) -0.1672(8) 1.5807(7) 0.278(8) Uani 1 1 d D U . . .
H49A H 0.500356 -0.142027 1.593322 0.333 Uiso 1 1 calc R U . . .
H49B H 0.557442 -0.140236 1.561245 0.333 Uiso 1 1 calc R U . . .
C50A C 0.5699(8) -0.1893(8) 1.6148(5) 0.235(6) Uani 1 1 d D U . . .
H50A H 0.543433 -0.201256 1.639402 0.282 Uiso 1 1 calc R U . . .
H50B H 0.584468 -0.227075 1.604250 0.282 Uiso 1 1 calc R U . . .
C51A C 0.6284(9) -0.1353(8) 1.6273(7) 0.278(8) Uani 1 1 d D U . . .
H51A H 0.614839 -0.102240 1.644778 0.333 Uiso 1 1 calc R U . . .
H51B H 0.648210 -0.115408 1.602125 0.333 Uiso 1 1 calc R U . . .
C52A C 0.6784(8) -0.1627(11) 1.6520(7) 0.300 Uiso 1 1 d D U . . .
H52A H 0.716142 -0.128332 1.660116 0.450 Uiso 1 1 calc R U . . .
H52B H 0.658608 -0.182021 1.676976 0.450 Uiso 1 1 calc R U . . .
H52C H 0.691883 -0.195151 1.634445 0.450 Uiso 1 1 calc R U . . .
C53A C 0.4188(5) -0.3274(5) 1.4901(3) 0.140(5) Uani 1 1 d D . . . .
H53A H 0.381323 -0.361785 1.480219 0.168 Uiso 1 1 calc R U . . .
H53B H 0.442253 -0.343620 1.512488 0.168 Uiso 1 1 calc R U . . .
C54A C 0.4640(7) -0.3074(6) 1.4538(4) 0.185(6) Uani 1 1 d D U . . .
H54A H 0.498156 -0.269062 1.462422 0.222 Uiso 1 1 calc R U . . .
H54B H 0.439188 -0.297343 1.429668 0.222 Uiso 1 1 calc R U . . .
C55A C 0.4947(6) -0.3634(7) 1.4419(4) 0.172(6) Uani 1 1 d D . . . .
H55A H 0.532930 -0.348226 1.424957 0.206 Uiso 1 1 calc R U . . .
H55B H 0.509043 -0.380969 1.467424 0.206 Uiso 1 1 calc R U . . .
C56A C 0.4446(7) -0.4153(7) 1.4170(5) 0.193(8) Uani 1 1 d D . . . .
H56A H 0.407669 -0.432721 1.434641 0.232 Uiso 1 1 calc R U . . .
H56B H 0.428016 -0.397158 1.392515 0.232 Uiso 1 1 calc R U . . .
C57A C 0.4773(10) -0.4685(7) 1.4029(5) 0.243(10) Uani 1 1 d D U . . .
H57A H 0.446324 -0.510424 1.403642 0.292 Uiso 1 1 calc R U . . .
H57B H 0.514643 -0.468423 1.421882 0.292 Uiso 1 1 calc R U . . .
C58A C 0.5002(12) -0.4569(9) 1.3583(5) 0.300 Uiso 1 1 d D U . . .
H58A H 0.528314 -0.413490 1.357103 0.360 Uiso 1 1 calc R U . . .
H58B H 0.462577 -0.460637 1.338936 0.360 Uiso 1 1 calc R U . . .
C59A C 0.5381(9) -0.5069(11) 1.3458(7) 0.300 Uiso 1 1 d D U . . .
H59A H 0.560519 -0.518426 1.370614 0.360 Uiso 1 1 calc R U . . .
H59B H 0.571022 -0.489502 1.325475 0.360 Uiso 1 1 calc R U . . .
C60A C 0.4897(13) -0.5664(10) 1.3263(8) 0.300 Uiso 1 1 d D U . . .
H60A H 0.512990 -0.598884 1.318086 0.450 Uiso 1 1 calc R U . . .
H60B H 0.457505 -0.583467 1.346666 0.450 Uiso 1 1 calc R U . . .
H60C H 0.467972 -0.554643 1.301681 0.450 Uiso 1 1 calc R U . . .
C61A C 0.3252(5) -0.3616(5) 1.2702(3) 0.103(3) Uani 1 1 d D . . . .
H61A H 0.323026 -0.336025 1.245628 0.124 Uiso 1 1 calc R U . . .
H61B H 0.283255 -0.393068 1.271363 0.124 Uiso 1 1 calc R U . . .
C62A C 0.3787(6) -0.3975(6) 1.2642(3) 0.138(4) Uani 1 1 d D . . . .
H62A H 0.421267 -0.366661 1.264247 0.166 Uiso 1 1 calc R U . . .
H62B H 0.379340 -0.425781 1.287547 0.166 Uiso 1 1 calc R U . . .
C63A C 0.3669(8) -0.4368(7) 1.2233(4) 0.184(7) Uani 1 1 d D . . . .
H63A H 0.371396 -0.407954 1.199878 0.221 Uiso 1 1 calc R U . . .
H63B H 0.322275 -0.463673 1.221942 0.221 Uiso 1 1 calc R U . . .
C64A C 0.4154(11) -0.4796(12) 1.2189(7) 0.351(19) Uani 1 1 d D . . . .
H64A H 0.459865 -0.453235 1.216504 0.421 Uiso 1 1 calc R U . . .
H64B H 0.414461 -0.505794 1.243423 0.421 Uiso 1 1 calc R U . . .
C65A C 0.3946(9) -0.5223(8) 1.1793(5) 0.300 Uiso 1 1 d D U . . .
H65A H 0.347520 -0.541381 1.179790 0.360 Uiso 1 1 calc R U . . .
H65B H 0.402351 -0.495743 1.154775 0.360 Uiso 1 1 calc R U . . .
C66A C 0.4296(11) -0.5748(8) 1.1744(5) 0.300 Uiso 1 1 d D U . . .
H66A H 0.413476 -0.607460 1.194746 0.360 Uiso 1 1 calc R U . . .
H66B H 0.476304 -0.557246 1.180686 0.360 Uiso 1 1 calc R U . . .
C67A C 0.4204(11) -0.6064(7) 1.1303(5) 0.300 Uiso 1 1 d D U . . .
H67A H 0.463040 -0.599139 1.117314 0.360 Uiso 1 1 calc R U . . .
H67B H 0.404151 -0.652961 1.132380 0.360 Uiso 1 1 calc R U . . .
C68A C 0.3749(8) -0.5826(9) 1.1027(5) 0.300 Uiso 1 1 d D U . . .
H68A H 0.341351 -0.571041 1.120214 0.360 Uiso 1 1 calc R U . . .
H68B H 0.352944 -0.618096 1.083151 0.360 Uiso 1 1 calc R U . . .
C69A C 0.4037(8) -0.5264(10) 1.0778(5) 0.300 Uiso 1 1 d D U . . .
H69A H 0.376814 -0.494894 1.080180 0.360 Uiso 1 1 calc R U . . .
H69B H 0.403088 -0.540711 1.048052 0.360 Uiso 1 1 calc R U . . .
C70A C 0.4738(9) -0.4940(7) 1.0921(6) 0.300 Uiso 1 1 d D U . . .
H70A H 0.482058 -0.504164 1.121178 0.360 Uiso 1 1 calc R U . . .
H70B H 0.481381 -0.447226 1.090795 0.360 Uiso 1 1 calc R U . . .
C71A C 0.5192(7) -0.5199(10) 1.0625(5) 0.300 Uiso 1 1 d D U . . .
H71A H 0.564295 -0.500241 1.070727 0.450 Uiso 1 1 calc R U . . .
H71B H 0.511258 -0.566218 1.064106 0.450 Uiso 1 1 calc R U . . .
H71C H 0.510584 -0.509525 1.033853 0.450 Uiso 1 1 calc R U . . .
C72A C 0.2480(4) -0.2415(4) 1.5533(3) 0.110(3) Uani 1 1 d D . . . .
H72A H 0.290375 -0.225924 1.540593 0.132 Uiso 1 1 calc R U . . .
H72B H 0.253407 -0.228030 1.583212 0.132 Uiso 1 1 calc R U . . .
C73A C 0.2000(6) -0.2082(4) 1.5335(4) 0.188(6) Uani 1 1 d D U . . .
H73A H 0.217838 -0.209979 1.505153 0.225 Uiso 1 1 calc R U . . .
C74A C 0.1364(5) -0.2548(6) 1.5212(6) 0.222(8) Uani 1 1 d D U . . .
H74A H 0.114608 -0.272211 1.546495 0.266 Uiso 1 1 calc R U . . .
H74B H 0.144606 -0.290654 1.503723 0.266 Uiso 1 1 calc R U . . .
C75A C 0.0930(6) -0.2205(7) 1.4971(5) 0.244(7) Uani 1 1 d D U . . .
H75A H 0.102334 -0.175224 1.507037 0.293 Uiso 1 1 calc R U . . .
H75B H 0.102527 -0.222213 1.467139 0.293 Uiso 1 1 calc R U . . .
C76A C 0.0222(6) -0.2513(6) 1.5028(6) 0.244(7) Uani 1 1 d D U . . .
H76A H 0.008429 -0.233592 1.528996 0.293 Uiso 1 1 calc R U . . .
H76B H -0.003702 -0.239881 1.479591 0.293 Uiso 1 1 calc R U . . .
C77A C 0.0081(6) -0.3220(6) 1.5041(4) 0.300 Uiso 1 1 d D U . . .
H77A H 0.048106 -0.335665 1.497469 0.360 Uiso 1 1 calc R U . . .
H77B H -0.002383 -0.333408 1.532985 0.360 Uiso 1 1 calc R U . . .
C78A C -0.0450(5) -0.3594(7) 1.4760(5) 0.300 Uiso 1 1 d D U . . .
H78A H -0.086571 -0.352876 1.486164 0.360 Uiso 1 1 calc R U . . .
H78B H -0.045793 -0.405185 1.477842 0.360 Uiso 1 1 calc R U . . .
C79A C -0.0404(7) -0.3433(9) 1.4306(5) 0.300 Uiso 1 1 d D U . . .
H79A H -0.077240 -0.370275 1.414617 0.450 Uiso 1 1 calc R U . . .
H79B H -0.040921 -0.298437 1.428153 0.450 Uiso 1 1 calc R U . . .
H79C H -0.000047 -0.350870 1.419811 0.450 Uiso 1 1 calc R U . . .
C80A C 0.2242(8) -0.1355(4) 1.5395(3) 0.171(6) Uani 1 1 d D U . . .
H80A H 0.269138 -0.122708 1.530016 0.205 Uiso 1 1 calc R U . . .
H80B H 0.196953 -0.114804 1.522036 0.205 Uiso 1 1 calc R U . . .
C81A C 0.2223(6) -0.1126(4) 1.5848(3) 0.125(4) Uani 1 1 d D . . . .
H81A H 0.256887 -0.124819 1.601429 0.151 Uiso 1 1 calc R U . . .
H81B H 0.180182 -0.132922 1.596347 0.151 Uiso 1 1 calc R U . . .
C82A C 0.2320(8) -0.0400(4) 1.5876(3) 0.148(5) Uani 1 1 d D . . . .
H82A H 0.272633 -0.020369 1.574018 0.178 Uiso 1 1 calc R U . . .
H82B H 0.195909 -0.028519 1.572146 0.178 Uiso 1 1 calc R U . . .
C83A C 0.2350(6) -0.0133(4) 1.6322(3) 0.136(4) Uani 1 1 d D . . . .
H83A H 0.270542 -0.025304 1.647854 0.163 Uiso 1 1 calc R U . . .
H83B H 0.193964 -0.031820 1.645599 0.163 Uiso 1 1 calc R U . . .
C84A C 0.2463(6) 0.0592(4) 1.6336(3) 0.131(4) Uani 1 1 d D . . . .
H84A H 0.289373 0.077840 1.622777 0.157 Uiso 1 1 calc R U . . .
H84B H 0.213372 0.071234 1.615390 0.157 Uiso 1 1 calc R U . . .
C85A C 0.2424(6) 0.0865(5) 1.6778(4) 0.144(5) Uani 1 1 d D . . . .
H85A H 0.197987 0.071389 1.687617 0.173 Uiso 1 1 calc R U . . .
H85B H 0.272241 0.071024 1.696630 0.173 Uiso 1 1 calc R U . . .
C86A C 0.2603(8) 0.1591(5) 1.6795(4) 0.180(6) Uani 1 1 d D . . . .
H86A H 0.231135 0.174779 1.660361 0.216 Uiso 1 1 calc R U . . .
H86B H 0.305177 0.174438 1.670445 0.216 Uiso 1 1 calc R U . . .
C87A C 0.2547(10) 0.1856(7) 1.7242(5) 0.230(9) Uani 1 1 d D U . . .
H87A H 0.266310 0.232249 1.724874 0.345 Uiso 1 1 calc R U . . .
H87B H 0.210142 0.170830 1.732983 0.345 Uiso 1 1 calc R U . . .
H87C H 0.284052 0.170490 1.743049 0.345 Uiso 1 1 calc R U . . .
C88A C 0.1021(4) -0.4260(5) 1.7088(3) 0.101(3) Uani 1 1 d D . . . .
H88A H 0.071085 -0.459973 1.692290 0.121 Uiso 1 1 calc R U . . .
H88B H 0.077782 -0.409072 1.730664 0.121 Uiso 1 1 calc R U . . .
C89A C 0.1530(6) -0.4552(5) 1.7298(4) 0.154(5) Uani 1 1 d D U . . .
H89A H 0.179217 -0.470299 1.708284 0.184 Uiso 1 1 calc R U . . .
H89B H 0.131233 -0.492259 1.745362 0.184 Uiso 1 1 calc R U . . .
C90A C 0.1969(7) -0.4055(6) 1.7596(4) 0.184(6) Uani 1 1 d D U . . .
H90A H 0.171775 -0.393509 1.782802 0.221 Uiso 1 1 calc R U . . .
H90B H 0.215815 -0.366700 1.744683 0.221 Uiso 1 1 calc R U . . .
C91A C 0.2513(7) -0.4352(11) 1.7765(5) 0.290(13) Uani 1 1 d D U . . .
H91A H 0.291077 -0.401609 1.783062 0.347 Uiso 1 1 calc R U . . .
H91B H 0.261172 -0.466097 1.755525 0.347 Uiso 1 1 calc R U . . .
C92A C 0.2267(8) -0.4693(9) 1.8164(6) 0.300 Uiso 1 1 d D U . . .
H92A H 0.195511 -0.448192 1.830082 0.360 Uiso 1 1 calc R U . . .
H92B H 0.204818 -0.514362 1.809419 0.360 Uiso 1 1 calc R U . . .
C93A C 0.2864(9) -0.4652(11) 1.8456(6) 0.300 Uiso 1 1 d D U . . .
H93A H 0.320193 -0.480397 1.830369 0.360 Uiso 1 1 calc R U . . .
H93B H 0.304423 -0.420475 1.855673 0.360 Uiso 1 1 calc R U . . .
C94A C 0.2651(8) -0.5068(8) 1.8824(4) 0.300 Uiso 1 1 d D U . . .
H94A H 0.230869 -0.544750 1.873188 0.360 Uiso 1 1 calc R U . . .
H94B H 0.247701 -0.482474 1.904266 0.360 Uiso 1 1 calc R U . . .
C95A C 0.3251(9) -0.5277(8) 1.9000(7) 0.300 Uiso 1 1 d D U . . .
H95A H 0.363860 -0.507986 1.884598 0.360 Uiso 1 1 calc R U . . .
H95B H 0.333039 -0.513638 1.929735 0.360 Uiso 1 1 calc R U . . .
C96A C 0.3123(10) -0.6003(8) 1.8951(6) 0.300 Uiso 1 1 d D U . . .
H96A H 0.302738 -0.614326 1.865479 0.360 Uiso 1 1 calc R U . . .
H96B H 0.274376 -0.619870 1.911270 0.360 Uiso 1 1 calc R U . . .
C97A C 0.3719(11) -0.6220(10) 1.9109(7) 0.300 Uiso 1 1 d D U . . .
H97A H 0.411355 -0.596478 1.898636 0.360 Uiso 1 1 calc R U . . .
H97B H 0.367816 -0.667353 1.902303 0.360 Uiso 1 1 calc R U . . .
C98A C 0.3774(10) -0.6132(9) 1.9586(6) 0.300 Uiso 1 1 d D U . . .
H98A H 0.415385 -0.626925 1.968913 0.450 Uiso 1 1 calc R U . . .
H98B H 0.381830 -0.568124 1.966904 0.450 Uiso 1 1 calc R U . . .
H98C H 0.338413 -0.638800 1.970560 0.450 Uiso 1 1 calc R U . . .
Br1B Br 0.01655(8) -0.53792(8) 1.45052(4) 0.1009(5) Uani 0.6641(16) 1 d . . P B 1
Br2B Br 0.07343(16) -0.38579(16) 1.44731(8) 0.1009(5) Uani 0.3359(16) 1 d D . P B 2
S1B S -0.00601(12) -0.67445(12) 1.38543(6) 0.0910(7) Uani 1 1 d . . . . .
S2B S 0.03840(11) -0.73791(12) 1.26659(7) 0.0890(7) Uani 1 1 d . . . . .
S3B S 0.16118(12) -0.27524(12) 1.37937(7) 0.0893(7) Uani 1 1 d . . . . .
S4B S 0.20910(11) -0.25935(13) 1.25378(7) 0.0897(7) Uani 1 1 d . . . . .
O1B O 0.0510(4) -0.8150(4) 1.2001(2) 0.114(2) Uani 1 1 d . . . . .
O2B O 0.2699(4) -0.2147(5) 1.1843(2) 0.122(2) Uani 1 1 d . . . . .
N1B N 0.0734(3) -0.5661(4) 1.29979(19) 0.086(2) Uani 1 1 d . . . . .
N2B N 0.1263(3) -0.4088(4) 1.29485(18) 0.0816(19) Uani 1 1 d . . . . .
C1B C 0.0759(4) -0.5157(4) 1.3270(2) 0.081(2) Uani 1 1 d . . . . .
C2B C 0.0488(4) -0.5425(5) 1.3659(2) 0.080(2) Uani 1 1 d . . . . .
C3B C 0.0482(5) -0.5021(5) 1.4008(3) 0.089(3) Uani 1 1 d . . . . .
H3B H 0.026190 -0.519068 1.424611 0.106 Uiso 0.3679(19) 1 calc R U P A 2
C4B C 0.0791(5) -0.4375(5) 1.4018(2) 0.087(2) Uani 1 1 d . . . . .
H4B H 0.083023 -0.411615 1.426754 0.105 Uiso 0.6321(19) 1 calc R U P A 1
C5B C 0.1046(4) -0.4118(4) 1.3640(2) 0.082(2) Uani 1 1 d . . . . .
C6B C 0.1009(4) -0.4497(4) 1.3264(2) 0.079(2) Uani 1 1 d . . . . .
C7B C 0.0290(4) -0.6068(5) 1.3594(2) 0.082(2) Uani 1 1 d . . . . .
C8B C 0.0445(4) -0.6239(5) 1.3185(2) 0.084(2) Uani 1 1 d . . . . .
C9B C 0.0305(4) -0.6877(4) 1.3086(3) 0.084(2) Uani 1 1 d . . . . .
C10B C 0.0015(4) -0.7229(5) 1.3414(2) 0.082(2) Uani 1 1 d . . . . .
C11B C -0.0155(4) -0.7900(5) 1.3347(3) 0.088(3) Uani 1 1 d D . . . .
C12B C 0.0019(4) -0.8059(5) 1.2936(3) 0.086(2) Uani 1 1 d . . . . .
C13B C -0.0098(4) -0.8671(5) 1.2797(3) 0.093(3) Uani 1 1 d . . . . .
H13B H -0.028674 -0.895400 1.300229 0.112 Uiso 1 1 calc R U . . .
C14B C -0.0009(4) -0.9007(5) 1.2413(3) 0.090(3) Uani 1 1 d D . . . .
C15B C 0.0283(5) -0.8706(5) 1.2050(3) 0.094(3) Uani 1 1 d D . . . .
C16B C 0.0252(4) -0.9217(5) 1.1717(3) 0.090(3) Uani 1 1 d D . . . .
C17B C 0.0470(5) -0.9132(5) 1.1326(3) 0.107(3) Uani 1 1 d D . . . .
H17B H 0.065245 -0.872205 1.122921 0.128 Uiso 1 1 calc R U . . .
C18B C 0.0407(6) -0.9701(6) 1.1068(3) 0.107(3) Uani 1 1 d D . . . .
C19B C 0.0119(5) -1.0276(6) 1.1228(3) 0.105(3) Uani 1 1 d D . . . .
C20B C -0.0087(5) -1.0336(5) 1.1597(3) 0.098(3) Uani 1 1 d D . . . .
H20B H -0.028350 -1.074888 1.168451 0.118 Uiso 1 1 calc R U . . .
C21B C -0.0029(4) -0.9789(4) 1.1886(3) 0.087(2) Uani 1 1 d D . . . .
C22B C -0.0192(4) -0.9694(4) 1.2311(3) 0.081(2) Uani 1 1 d D . . . .
C23B C -0.0461(4) -1.0159(5) 1.2570(3) 0.100(3) Uani 1 1 d D . . . .
C24B C -0.0647(6) -1.0098(5) 1.3000(3) 0.114(3) Uani 1 1 d D . . . .
C25B C -0.0638(5) -1.0836(5) 1.2452(3) 0.115(3) Uani 1 1 d D . . . .
F1B F 0.0622(4) -0.9651(4) 1.06927(19) 0.145(3) Uani 1 1 d D . . . .
F2B F 0.0038(3) -1.0789(3) 1.0964(2) 0.128(2) Uani 1 1 d D . . . .
N3B N -0.0782(6) -0.9994(5) 1.3332(3) 0.137(4) Uani 1 1 d D . . . .
N4B N -0.0743(6) -1.1375(5) 1.2340(4) 0.141(4) Uani 1 1 d D . . . .
C26B C 0.1352(5) -0.3497(5) 1.3546(3) 0.091(3) Uani 1 1 d . . . . .
C27B C 0.1496(4) -0.3512(5) 1.3123(3) 0.084(2) Uani 1 1 d . . . . .
C28B C 0.1793(4) -0.2890(5) 1.2996(3) 0.085(2) Uani 1 1 d . . . . .
C29B C 0.1882(4) -0.2439(4) 1.3317(3) 0.083(2) Uani 1 1 d . . . . .
C30B C 0.2208(5) -0.1815(5) 1.3209(3) 0.092(3) Uani 1 1 d . . . . .
C31B C 0.2362(4) -0.1847(5) 1.2775(3) 0.092(3) Uani 1 1 d . . . . .
C32B C 0.2626(4) -0.1308(5) 1.2568(3) 0.098(3) Uani 1 1 d . . . . .
H32B H 0.268964 -0.093959 1.275065 0.117 Uiso 1 1 calc R U . . .
C33B C 0.2827(4) -0.1140(6) 1.2170(3) 0.101(3) Uani 1 1 d . . . . .
C34B C 0.2852(5) -0.1588(7) 1.1850(3) 0.098(3) Uani 1 1 d . U . . .
C35B C 0.3107(5) -0.1232(6) 1.1467(4) 0.108(3) Uani 1 1 d . U . . .
C36B C 0.3206(6) -0.1470(7) 1.1079(4) 0.124(4) Uani 1 1 d . U . . .
H36B H 0.309583 -0.191462 1.100889 0.149 Uiso 1 1 calc R U . . .
C37B C 0.3477(6) -0.1026(8) 1.0792(4) 0.128(4) Uani 1 1 d . U . . .
C38B C 0.3615(6) -0.0431(7) 1.0881(4) 0.125(4) Uani 1 1 d . U . . .
C39B C 0.3524(6) -0.0168(6) 1.1264(4) 0.124(4) Uani 1 1 d . U . . .
H39B H 0.363468 0.027935 1.132258 0.148 Uiso 1 1 calc R U . . .
C40B C 0.3244(5) -0.0616(6) 1.1578(4) 0.111(3) Uani 1 1 d . U . . .
C41B C 0.3072(5) -0.0502(6) 1.2023(3) 0.099(3) Uani 1 1 d . U . . .
C42B C 0.3133(5) 0.0063(5) 1.2227(3) 0.105(3) Uani 1 1 d D U . . .
C43B C 0.2976(5) 0.0191(5) 1.2654(4) 0.105(3) Uani 1 1 d D U . . .
C44B C 0.3389(6) 0.0701(5) 1.2074(4) 0.132(4) Uani 1 1 d D U . . .
F3B F 0.3568(4) -0.1210(5) 1.0414(2) 0.181(4) Uani 1 1 d . U . . .
F4B F 0.3863(4) 0.0008(5) 1.0615(2) 0.187(4) Uani 1 1 d . . . . .
N5B N 0.2850(5) 0.0255(5) 1.2983(4) 0.122(3) Uani 1 1 d . . . . .
N6B N 0.3590(6) 0.1144(7) 1.1895(5) 0.204(7) Uani 1 1 d . . . . .
C45B C 0.0998(4) -0.5719(5) 1.2574(3) 0.112(4) Uani 1 1 d D . . . .
H45C H 0.077058 -0.613474 1.243970 0.135 Uiso 1 1 calc R U . . .
H45D H 0.089425 -0.538194 1.240441 0.135 Uiso 1 1 calc R U . . .
C46B C 0.1711(6) -0.5669(8) 1.2563(3) 0.200(7) Uani 1 1 d D U . . .
H46B H 0.188847 -0.520270 1.262489 0.239 Uiso 1 1 calc R U . . .
C47B C 0.1924(7) -0.5750(7) 1.2118(4) 0.206(7) Uani 1 1 d D U . . .
H47C H 0.240219 -0.565878 1.211777 0.248 Uiso 1 1 calc R U . . .
H47D H 0.178176 -0.543955 1.194343 0.248 Uiso 1 1 calc R U . . .
C48B C 0.1642(9) -0.6427(7) 1.1932(5) 0.202(7) Uani 1 1 d D U . . .
H48C H 0.117480 -0.648803 1.186388 0.242 Uiso 1 1 calc R U . . .
H48D H 0.169849 -0.674577 1.213211 0.242 Uiso 1 1 calc R U . . .
C49B C 0.2015(12) -0.6502(8) 1.1530(6) 0.300 Uiso 1 1 d D U . . .
H49C H 0.192384 -0.620863 1.132098 0.360 Uiso 1 1 calc R U . . .
H49D H 0.248660 -0.639252 1.159517 0.360 Uiso 1 1 calc R U . . .
C50B C 0.1803(9) -0.7193(8) 1.1352(6) 0.300 Uiso 1 1 d D U . . .
H50C H 0.135281 -0.728011 1.123846 0.360 Uiso 1 1 calc R U . . .
H50D H 0.182117 -0.749155 1.157490 0.360 Uiso 1 1 calc R U . . .
C51B C 0.2267(12) -0.7286(9) 1.1003(5) 0.300 Uiso 1 1 d D U . . .
H51C H 0.201474 -0.744809 1.074212 0.360 Uiso 1 1 calc R U . . .
H51D H 0.256423 -0.687244 1.095099 0.360 Uiso 1 1 calc R U . . .
C52B C 0.2659(12) -0.7766(13) 1.1139(8) 0.300 Uiso 1 1 d D U . . .
H52D H 0.295360 -0.782656 1.091892 0.450 Uiso 1 1 calc R U . . .
H52E H 0.291070 -0.760136 1.139577 0.450 Uiso 1 1 calc R U . . .
H52F H 0.236270 -0.817544 1.118747 0.450 Uiso 1 1 calc R U . . .
C53B C 0.1967(5) -0.5944(7) 1.2923(4) 0.172(6) Uani 1 1 d D U . . .
H53C H 0.179790 -0.641179 1.289959 0.207 Uiso 1 1 calc R U . . .
H53D H 0.179579 -0.578390 1.317877 0.207 Uiso 1 1 calc R U . . .
C54B C 0.2694(5) -0.5805(8) 1.2973(5) 0.202(7) Uani 1 1 d D U . . .
H54C H 0.286652 -0.601220 1.273602 0.243 Uiso 1 1 calc R U . . .
H54D H 0.287223 -0.533991 1.296645 0.243 Uiso 1 1 calc R U . . .
C55B C 0.2917(6) -0.6036(11) 1.3373(5) 0.258(10) Uani 1 1 d D U . . .
H55C H 0.304948 -0.566868 1.357702 0.310 Uiso 1 1 calc R U . . .
H55D H 0.330198 -0.620585 1.331927 0.310 Uiso 1 1 calc R U . . .
C56B C 0.2408(10) -0.6548(8) 1.3564(5) 0.300 Uiso 1 1 d D U . . .
H56C H 0.241524 -0.697008 1.343502 0.360 Uiso 1 1 calc R U . . .
H56D H 0.197372 -0.647039 1.350798 0.360 Uiso 1 1 calc R U . . .
C57B C 0.2535(11) -0.6545(9) 1.4034(4) 0.300 Uiso 1 1 d D U . . .
H57C H 0.224823 -0.631591 1.418183 0.360 Uiso 1 1 calc R U . . .
H57D H 0.298883 -0.632265 1.410540 0.360 Uiso 1 1 calc R U . . .
C58B C 0.2406(10) -0.7237(10) 1.4169(5) 0.300 Uiso 1 1 d D U . . .
H58C H 0.247688 -0.752244 1.393449 0.360 Uiso 1 1 calc R U . . .
H58D H 0.270520 -0.726863 1.440312 0.360 Uiso 1 1 calc R U . . .
C59B C 0.1703(9) -0.7438(11) 1.4304(7) 0.300 Uiso 1 1 d D U . . .
H59C H 0.150773 -0.788091 1.420108 0.360 Uiso 1 1 calc R U . . .
H59D H 0.144673 -0.715587 1.418603 0.360 Uiso 1 1 calc R U . . .
C60B C 0.1701(11) -0.7388(12) 1.4784(7) 0.300 Uiso 1 1 d D U . . .
H60D H 0.125565 -0.751404 1.487512 0.450 Uiso 1 1 calc R U . . .
H60E H 0.195420 -0.766972 1.489794 0.450 Uiso 1 1 calc R U . . .
H60F H 0.189339 -0.694705 1.488295 0.450 Uiso 1 1 calc R U . . .
C61B C -0.0436(5) -0.8338(5) 1.3657(3) 0.099(3) Uani 1 1 d D . . . .
H61C H -0.076332 -0.869287 1.351769 0.119 Uiso 1 1 calc R U . . .
H61D H -0.066170 -0.811311 1.385739 0.119 Uiso 1 1 calc R U . . .
C62B C 0.0060(5) -0.8617(5) 1.3900(3) 0.123(4) Uani 1 1 d D . . . .
H62C H 0.030399 -0.829751 1.411022 0.147 Uiso 1 1 calc R U . . .
H62D H 0.037019 -0.874084 1.370704 0.147 Uiso 1 1 calc R U . . .
C63B C -0.0327(8) -0.9207(5) 1.4113(3) 0.223(8) Uani 1 1 d D U . . .
H63C H -0.078216 -0.930776 1.400740 0.268 Uiso 1 1 calc R U . . .
H63D H -0.014430 -0.957736 1.404258 0.268 Uiso 1 1 calc R U . . .
C64B C -0.0308(7) -0.9094(7) 1.4576(3) 0.300 Uiso 1 1 d D U . . .
H64C H -0.067439 -0.939705 1.469495 0.360 Uiso 1 1 calc R U . . .
H64D H -0.035347 -0.865676 1.464561 0.360 Uiso 1 1 calc R U . . .
C65B C 0.0335(6) -0.9182(6) 1.4771(4) 0.300 Uiso 1 1 d D U . . .
H65C H 0.068852 -0.906718 1.457332 0.360 Uiso 1 1 calc R U . . .
H65D H 0.029328 -0.962882 1.484427 0.360 Uiso 1 1 calc R U . . .
C66B C 0.0473(9) -0.8725(8) 1.5169(5) 0.300 Uiso 1 1 d D U . . .
H66C H 0.057060 -0.827535 1.509073 0.360 Uiso 1 1 calc R U . . .
H66D H 0.009029 -0.879991 1.534569 0.360 Uiso 1 1 calc R U . . .
C67B C 0.1058(9) -0.8863(10) 1.5408(5) 0.300 Uiso 1 1 d D U . . .
H67C H 0.105839 -0.931956 1.536908 0.360 Uiso 1 1 calc R U . . .
H67D H 0.146525 -0.860754 1.530225 0.360 Uiso 1 1 calc R U . . .
C68B C 0.1007(9) -0.8689(7) 1.5872(4) 0.209(8) Uani 1 1 d D U . . .
H68C H 0.059550 -0.894191 1.597468 0.250 Uiso 1 1 calc R U . . .
H68D H 0.136706 -0.879476 1.603237 0.250 Uiso 1 1 calc R U . . .
C69B C 0.1033(12) -0.7983(7) 1.5941(5) 0.300 Uiso 1 1 d D U . . .
H69C H 0.062735 -0.789092 1.583080 0.360 Uiso 1 1 calc R U . . .
H69D H 0.139796 -0.772912 1.579058 0.360 Uiso 1 1 calc R U . . .
C70B C 0.1120(10) -0.7798(8) 1.6413(6) 0.300 Uiso 1 1 d D U . . .
H70C H 0.156519 -0.779581 1.651132 0.360 Uiso 1 1 calc R U . . .
H70D H 0.104815 -0.736574 1.646818 0.360 Uiso 1 1 calc R U . . .
C71B C 0.0626(11) -0.8289(11) 1.6645(5) 0.279(11) Uani 1 1 d D U . . .
H71D H 0.067420 -0.817996 1.694523 0.418 Uiso 1 1 calc R U . . .
H71E H 0.018715 -0.828615 1.654784 0.418 Uiso 1 1 calc R U . . .
H71F H 0.070242 -0.871475 1.659083 0.418 Uiso 1 1 calc R U . . .
C72B C 0.1102(5) -0.4129(5) 1.2498(2) 0.119(4) Uani 1 1 d D . . . .
H72C H 0.124083 -0.449704 1.236955 0.143 Uiso 1 1 calc R U . . .
H72D H 0.135274 -0.373967 1.237422 0.143 Uiso 1 1 calc R U . . .
C73B C 0.0381(5) -0.4201(7) 1.2389(3) 0.175(6) Uani 1 1 d D U . . .
H73B H 0.017687 -0.466181 1.242021 0.210 Uiso 1 1 calc R U . . .
C74B C 0.0324(7) -0.4103(8) 1.1919(4) 0.260(10) Uani 1 1 d D U . . .
H74C H 0.075669 -0.401607 1.179720 0.312 Uiso 1 1 calc R U . . .
H74D H 0.012932 -0.373771 1.187152 0.312 Uiso 1 1 calc R U . . .
C75B C -0.0110(11) -0.4722(9) 1.1714(4) 0.300 Uiso 1 1 d D U . . .
H75C H -0.056194 -0.477432 1.180200 0.360 Uiso 1 1 calc R U . . .
H75D H 0.004646 -0.509664 1.179652 0.360 Uiso 1 1 calc R U . . .
C76B C -0.0073(9) -0.4655(10) 1.1236(4) 0.281(12) Uani 1 1 d D U . . .
H76C H 0.015792 -0.421657 1.117573 0.337 Uiso 1 1 calc R U . . .
H76D H 0.016845 -0.495459 1.111449 0.337 Uiso 1 1 calc R U . . .
C77B C -0.0755(9) -0.4801(10) 1.1043(6) 0.300 Uiso 1 1 d D U . . .
H77C H -0.106446 -0.474255 1.125753 0.360 Uiso 1 1 calc R U . . .
H77D H -0.087780 -0.524924 1.093262 0.360 Uiso 1 1 calc R U . . .
C78B C -0.0779(8) -0.4350(11) 1.0688(7) 0.300 Uiso 1 1 d D U . . .
H78C H -0.047929 -0.441483 1.046871 0.360 Uiso 1 1 calc R U . . .
H78D H -0.065090 -0.390073 1.079586 0.360 Uiso 1 1 calc R U . . .
C79B C -0.1483(7) -0.4508(9) 1.0509(6) 0.300 Uiso 1 1 d D U . . .
H79D H -0.151593 -0.422859 1.028189 0.450 Uiso 1 1 calc R U . . .
H79E H -0.160326 -0.495309 1.040346 0.450 Uiso 1 1 calc R U . . .
H79F H -0.177414 -0.444119 1.072921 0.450 Uiso 1 1 calc R U . . .
C80B C 0.0060(6) -0.3851(8) 1.2701(4) 0.192(7) Uani 1 1 d D U . . .
H80C H -0.001681 -0.410301 1.295218 0.230 Uiso 1 1 calc R U . . .
H80D H 0.036500 -0.344038 1.278444 0.230 Uiso 1 1 calc R U . . .
C81B C -0.0567(6) -0.3715(8) 1.2560(5) 0.300 Uiso 1 1 d D U . . .
H81C H -0.089589 -0.411944 1.250499 0.360 Uiso 1 1 calc R U . . .
H81D H -0.050868 -0.348473 1.229885 0.360 Uiso 1 1 calc R U . . .
C82B C -0.0794(8) -0.3301(7) 1.2907(6) 0.300 Uiso 1 1 d D U . . .
H82C H -0.042593 -0.295900 1.301841 0.360 Uiso 1 1 calc R U . . .
H82D H -0.113210 -0.310246 1.279451 0.360 Uiso 1 1 calc R U . . .
C83B C -0.1067(8) -0.3750(9) 1.3254(5) 0.300 Uiso 1 1 d D U . . .
H83C H -0.091483 -0.414872 1.322353 0.360 Uiso 1 1 calc R U . . .
H83D H -0.091399 -0.354290 1.353059 0.360 Uiso 1 1 calc R U . . .
C84B C -0.1810(7) -0.3903(11) 1.3220(5) 0.300 Uiso 1 1 d D U . . .
H84C H -0.195136 -0.355365 1.308336 0.360 Uiso 1 1 calc R U . . .
H84D H -0.197283 -0.430042 1.304594 0.360 Uiso 1 1 calc R U . . .
C85B C -0.2091(8) -0.3981(11) 1.3653(6) 0.300 Uiso 1 1 d D U . . .
H85C H -0.173641 -0.391557 1.386667 0.360 Uiso 1 1 calc R U . . .
H85D H -0.236438 -0.441666 1.367186 0.360 Uiso 1 1 calc R U . . .
C86B C -0.2499(10) -0.3489(11) 1.3731(7) 0.300 Uiso 1 1 d D U . . .
H86C H -0.226946 -0.307018 1.363467 0.360 Uiso 1 1 calc R U . . .
H86D H -0.256746 -0.343988 1.403313 0.360 Uiso 1 1 calc R U . . .
C87B C -0.3155(10) -0.3717(9) 1.3495(5) 0.300 Uiso 1 1 d D U . . .
H87D H -0.341688 -0.340466 1.354369 0.450 Uiso 1 1 calc R U . . .
H87E H -0.308513 -0.376071 1.319583 0.450 Uiso 1 1 calc R U . . .
H87F H -0.338235 -0.412943 1.359323 0.450 Uiso 1 1 calc R U . . .
C88B C 0.2393(5) -0.1244(5) 1.3487(3) 0.114(3) Uani 1 1 d D . . . .
H88C H 0.236162 -0.087199 1.332547 0.137 Uiso 1 1 calc R U . . .
H88D H 0.285263 -0.118762 1.357492 0.137 Uiso 1 1 calc R U . . .
C89B C 0.2006(7) -0.1233(5) 1.3871(4) 0.173(6) Uani 1 1 d D U . . .
H89C H 0.214387 -0.150639 1.407750 0.207 Uiso 1 1 calc R U . . .
H89D H 0.154324 -0.141573 1.379794 0.207 Uiso 1 1 calc R U . . .
C90B C 0.2084(7) -0.0566(7) 1.4068(5) 0.200(8) Uani 1 1 d D . . . .
H90C H 0.180345 -0.058671 1.431084 0.240 Uiso 1 1 calc R U . . .
H90D H 0.193952 -0.029452 1.386406 0.240 Uiso 1 1 calc R U . . .
C91B C 0.2782(7) -0.0265(9) 1.4210(8) 0.300 Uiso 1 1 d D U . . .
H91C H 0.300707 -0.000238 1.398890 0.360 Uiso 1 1 calc R U . . .
H91D H 0.301369 -0.060062 1.426633 0.360 Uiso 1 1 calc R U . . .
C92B C 0.2776(11) 0.0159(8) 1.4612(6) 0.300 Uiso 1 1 d D U . . .
H92C H 0.266089 -0.011154 1.485198 0.360 Uiso 1 1 calc R U . . .
H92D H 0.320911 0.044330 1.467039 0.360 Uiso 1 1 calc R U . . .
C93B C 0.2275(9) 0.0556(9) 1.4545(7) 0.300 Uiso 1 1 d D U . . .
H93C H 0.188600 0.038723 1.470553 0.360 Uiso 1 1 calc R U . . .
H93D H 0.214240 0.053338 1.424635 0.360 Uiso 1 1 calc R U . . .
C94B C 0.2583(11) 0.1253(8) 1.4692(6) 0.300 Uiso 1 1 d D U . . .
H94C H 0.296919 0.142425 1.452997 0.360 Uiso 1 1 calc R U . . .
H94D H 0.226969 0.152116 1.465168 0.360 Uiso 1 1 calc R U . . .
C95B C 0.2775(10) 0.1259(11) 1.5158(5) 0.300 Uiso 1 1 d D U . . .
H95C H 0.248123 0.145184 1.532720 0.360 Uiso 1 1 calc R U . . .
H95D H 0.273756 0.081799 1.524266 0.360 Uiso 1 1 calc R U . . .
C96B C 0.3473(9) 0.1647(11) 1.5231(6) 0.300 Uiso 1 1 d D U . . .
H96C H 0.355720 0.201676 1.505259 0.360 Uiso 1 1 calc R U . . .
H96D H 0.377787 0.137904 1.516028 0.360 Uiso 1 1 calc R U . . .
C97B C 0.3567(12) 0.1877(10) 1.5696(6) 0.300 Uiso 1 1 d D U . . .
H97C H 0.327936 0.156901 1.586736 0.360 Uiso 1 1 calc R U . . .
H97D H 0.402003 0.190995 1.579098 0.360 Uiso 1 1 calc R U . . .
C98B C 0.3406(14) 0.2527(11) 1.5742(7) 0.300 Uiso 1 1 d D U . . .
H98D H 0.346290 0.268024 1.603452 0.450 Uiso 1 1 calc R U . . .
H98E H 0.369421 0.282875 1.557209 0.450 Uiso 1 1 calc R U . . .
H98F H 0.295604 0.248897 1.564821 0.450 Uiso 1 1 calc R U . . .
Br1C Br 0.79427(13) 0.32647(11) 1.12555(7) 0.1624(9) Uani 0.785(3) 1 d . . P C 1
Br2C Br 0.8365(5) 0.3455(4) 1.0250(2) 0.1624(9) Uani 0.215(3) 1 d . . P C 2
S1C S 0.72128(17) 0.2075(2) 1.18977(9) 0.1360(13) Uani 1 1 d . . . . .
S2C S 0.65399(13) 0.01081(17) 1.19141(8) 0.1140(9) Uani 1 1 d . U . . .
S3C S 0.84660(16) 0.24803(17) 0.93880(10) 0.1217(10) Uani 1 1 d . . . . .
S4C S 0.82110(13) 0.05709(15) 0.89768(7) 0.1029(8) Uani 1 1 d . . . . .
O1C O 0.6099(5) -0.1112(6) 1.2169(4) 0.197(5) Uani 1 1 d . U . . .
O2C O 0.8104(5) -0.0511(4) 0.8463(3) 0.145(3) Uani 1 1 d . . . . .
N1C N 0.7216(4) 0.0899(5) 1.0987(2) 0.096(2) Uani 1 1 d . . . . .
N2C N 0.7810(3) 0.1018(4) 1.0036(2) 0.090(2) Uani 1 1 d . . . . .
C1C C 0.7512(5) 0.1398(6) 1.0766(3) 0.096(3) Uani 1 1 d . . . . .
C2C C 0.7592(5) 0.1960(7) 1.1024(4) 0.105(3) Uani 1 1 d . . . . .
C3C C 0.7834(7) 0.2534(8) 1.0885(4) 0.124(4) Uani 1 1 d . . . . .
H3C H 0.787359 0.289232 1.107370 0.149 Uiso 0.3679(19) 1 calc R U P A 2
C4C C 0.8034(6) 0.2647(6) 1.0481(4) 0.118(4) Uani 1 1 d . . . . .
H4C H 0.819690 0.306388 1.038915 0.142 Uiso 0.6321(19) 1 calc R U P A 1
C5C C 0.7974(5) 0.2078(6) 1.0210(3) 0.099(3) Uani 1 1 d . . . . .
C6C C 0.7757(4) 0.1478(6) 1.0343(3) 0.091(3) Uani 1 1 d . . . . .
C7C C 0.7335(6) 0.1722(7) 1.1402(3) 0.110(4) Uani 1 1 d . . . . .
C8C C 0.7104(5) 0.1085(7) 1.1375(3) 0.098(3) Uani 1 1 d D . . . .
C9C C 0.6836(5) 0.0827(6) 1.1750(3) 0.112(3) Uani 1 1 d D U . . .
C10C C 0.6866(5) 0.1330(7) 1.2072(4) 0.119(4) Uani 1 1 d . . . . .
C11C C 0.6642(5) 0.1076(7) 1.2440(3) 0.105(3) Uani 1 1 d . U . . .
C12C C 0.6437(6) 0.0392(7) 1.2402(4) 0.120(4) Uani 1 1 d . U . . .
C13C C 0.6219(5) 0.0033(6) 1.2763(3) 0.117(3) Uani 1 1 d . U . . .
H13C H 0.622738 0.029185 1.300980 0.141 Uiso 1 1 calc R U . . .
C14C C 0.6005(6) -0.0600(7) 1.2818(4) 0.130(4) Uani 1 1 d D U . . .
C15C C 0.5970(7) -0.1127(7) 1.2540(5) 0.146(5) Uani 1 1 d D U . . .
C16C C 0.5774(6) -0.1761(6) 1.2747(4) 0.130(4) Uani 1 1 d D U . . .
C17C C 0.5685(7) -0.2346(7) 1.2570(5) 0.163(5) Uani 1 1 d D U . . .
H17C H 0.577346 -0.241808 1.228633 0.196 Uiso 1 1 calc R U . . .
C18C C 0.5437(9) -0.2880(8) 1.2845(5) 0.167(6) Uani 1 1 d D U . . .
C19C C 0.5321(9) -0.2677(8) 1.3232(5) 0.180(7) Uani 1 1 d D U . . .
C20C C 0.5396(7) -0.2120(6) 1.3396(4) 0.145(5) Uani 1 1 d D U . . .
H20C H 0.529013 -0.206169 1.367829 0.174 Uiso 1 1 calc R U . . .
C21C C 0.5651(7) -0.1560(7) 1.3147(4) 0.154(5) Uani 1 1 d D U . . .
C22C C 0.5756(5) -0.0914(6) 1.3227(3) 0.120(4) Uani 1 1 d D U . . .
C23C C 0.5688(7) -0.0550(7) 1.3580(4) 0.151(5) Uani 1 1 d D U . . .
C24C C 0.5841(8) 0.0129(7) 1.3694(4) 0.149(5) Uani 1 1 d D U . . .
C25C C 0.5468(10) -0.0833(8) 1.3970(5) 0.211(8) Uani 1 1 d D U . . .
F1C F 0.5412(6) -0.3457(7) 1.2687(5) 0.265(6) Uani 1 1 d D U . . .
F2C F 0.5086(7) -0.3180(7) 1.3471(4) 0.276(6) Uani 1 1 d D U . . .
N3C N 0.5968(8) 0.0682(7) 1.3724(4) 0.176(5) Uani 1 1 d D U . . .
N4C N 0.5314(11) -0.1206(10) 1.4241(5) 0.271(9) Uani 1 1 d D U . . .
C26C C 0.8168(5) 0.2027(5) 0.9792(4) 0.106(3) Uani 1 1 d . . . . .
C27C C 0.8052(5) 0.1374(6) 0.9699(3) 0.101(3) Uani 1 1 d . . . . .
C28C C 0.8240(5) 0.1234(5) 0.9286(3) 0.093(3) Uani 1 1 d . . . . .
C29C C 0.8467(5) 0.1788(6) 0.9087(3) 0.107(3) Uani 1 1 d . . . . .
C30C C 0.8641(5) 0.1700(6) 0.8674(3) 0.105(3) Uani 1 1 d . . . . .
C31C C 0.8500(5) 0.1054(7) 0.8566(3) 0.108(3) Uani 1 1 d . U . . .
C32C C 0.8611(5) 0.0804(6) 0.8162(3) 0.113(3) Uani 1 1 d . U . . .
H32C H 0.878787 0.114150 0.798812 0.135 Uiso 1 1 calc R U . . .
C33C C 0.8543(5) 0.0253(7) 0.7959(3) 0.115(3) Uani 1 1 d D U . . .
C34C C 0.8285(6) -0.0352(6) 0.8111(4) 0.121(4) Uani 1 1 d D U . . .
C35C C 0.8255(6) -0.0878(7) 0.7771(4) 0.141(5) Uani 1 1 d D U . . .
C36C C 0.8107(8) -0.1506(7) 0.7816(5) 0.173(6) Uani 1 1 d D U . . .
H36C H 0.802620 -0.168038 0.808137 0.208 Uiso 1 1 calc R U . . .
C37C C 0.8075(10) -0.1915(8) 0.7433(6) 0.191(7) Uani 1 1 d D U . . .
C38C C 0.8356(10) -0.1581(8) 0.7113(5) 0.189(7) Uani 1 1 d D U . . .
C39C C 0.8545(7) -0.0991(7) 0.7076(4) 0.157(5) Uani 1 1 d D U . . .
H39D H 0.871582 -0.083274 0.682070 0.188 Uiso 1 1 calc R U . . .
C40C C 0.8502(7) -0.0538(7) 0.7434(4) 0.143(5) Uani 1 1 d D U . . .
C41C C 0.8689(6) 0.0119(6) 0.7503(3) 0.125(4) Uani 1 1 d D U . . .
C42C C 0.8951(6) 0.0587(7) 0.7244(4) 0.132(4) Uani 1 1 d D U . . .
C43C C 0.9116(6) 0.1272(7) 0.7284(4) 0.116(4) Uani 1 1 d D U . . .
C44C C 0.9167(17) 0.0465(9) 0.6828(6) 0.321(16) Uani 1 1 d D U . . .
F3C F 0.7864(7) -0.2517(7) 0.7458(4) 0.277(7) Uani 1 1 d D U . . .
F4C F 0.8358(6) -0.2004(6) 0.6781(3) 0.245(5) Uani 1 1 d D U . . .
N5C N 0.9223(6) 0.1798(7) 0.7352(3) 0.147(4) Uani 1 1 d D U . . .
N6C N 0.9198(15) 0.0087(13) 0.6538(8) 0.351(13) Uani 1 1 d D U . . .
C45C C 0.6791(4) 0.0308(6) 1.0822(3) 0.126(4) Uani 1 1 d D . . . .
H45E H 0.659019 0.007237 1.106078 0.151 Uiso 1 1 calc R U . . .
H45F H 0.706387 0.004873 1.068768 0.151 Uiso 1 1 calc R U . . .
C46C C 0.6253(5) 0.0343(5) 1.0512(3) 0.131(4) Uani 1 1 d D . . . .
H46C H 0.646148 0.044548 1.023982 0.157 Uiso 1 1 calc R U . . .
C47C C 0.5769(5) -0.0274(6) 1.0438(4) 0.149(5) Uani 1 1 d D . . . .
H47E H 0.541982 -0.020969 1.024758 0.178 Uiso 1 1 calc R U . . .
H47F H 0.557228 -0.040526 1.070580 0.178 Uiso 1 1 calc R U . . .
C48C C 0.6043(7) -0.0815(5) 1.0253(5) 0.209(9) Uani 1 1 d D . . . .
H48E H 0.639525 -0.088947 1.043627 0.251 Uiso 1 1 calc R U . . .
H48F H 0.621737 -0.070914 0.997523 0.251 Uiso 1 1 calc R U . . .
C49C C 0.5467(7) -0.1419(6) 1.0216(6) 0.250(12) Uani 1 1 d D . . . .
H49E H 0.531623 -0.153455 1.049698 0.300 Uiso 1 1 calc R U . . .
H49F H 0.510316 -0.132371 1.005365 0.300 Uiso 1 1 calc R U . . .
C50C C 0.5678(9) -0.1972(7) 1.0003(8) 0.300 Uiso 1 1 d D U . . .
H50E H 0.611951 -0.197889 1.010280 0.360 Uiso 1 1 calc R U . . .
H50F H 0.568159 -0.192694 0.969822 0.360 Uiso 1 1 calc R U . . .
C51C C 0.5190(11) -0.2601(6) 1.0109(8) 0.300 Uiso 1 1 d D U . . .
H51E H 0.523155 -0.295437 0.991292 0.360 Uiso 1 1 calc R U . . .
H51F H 0.527871 -0.271583 1.039513 0.360 Uiso 1 1 calc R U . . .
C52C C 0.4503(8) -0.2488(11) 1.0070(8) 0.300 Uiso 1 1 d D U . . .
H52G H 0.418580 -0.287667 1.013505 0.450 Uiso 1 1 calc R U . . .
H52H H 0.446598 -0.213875 1.026593 0.450 Uiso 1 1 calc R U . . .
H52I H 0.441900 -0.237637 0.978558 0.450 Uiso 1 1 calc R U . . .
C53C C 0.5923(5) 0.0871(6) 1.0621(3) 0.124(4) Uani 1 1 d D U . . .
H53E H 0.566716 0.094137 1.037409 0.149 Uiso 1 1 calc R U . . .
H53F H 0.625860 0.126757 1.068636 0.149 Uiso 1 1 calc R U . . .
C54C C 0.5481(6) 0.0745(6) 1.0985(4) 0.159(5) Uani 1 1 d D . . . .
H54E H 0.573781 0.069491 1.123677 0.191 Uiso 1 1 calc R U . . .
H54F H 0.515263 0.034148 1.092609 0.191 Uiso 1 1 calc R U . . .
C55C C 0.5141(6) 0.1280(7) 1.1071(4) 0.170(6) Uani 1 1 d D . . . .
H55E H 0.496946 0.140045 1.080572 0.203 Uiso 1 1 calc R U . . .
H55F H 0.477112 0.112841 1.125140 0.203 Uiso 1 1 calc R U . . .
C56C C 0.5598(8) 0.1860(7) 1.1283(6) 0.204(8) Uani 1 1 d D U . . .
H56E H 0.593934 0.204264 1.108960 0.245 Uiso 1 1 calc R U . . .
H56F H 0.580958 0.172946 1.153107 0.245 Uiso 1 1 calc R U . . .
C57C C 0.5236(12) 0.2366(8) 1.1416(5) 0.313(14) Uani 1 1 d D U . . .
H57E H 0.476551 0.219920 1.136332 0.375 Uiso 1 1 calc R U . . .
H57F H 0.537900 0.274938 1.125286 0.375 Uiso 1 1 calc R U . . .
C58C C 0.5381(9) 0.2543(12) 1.1886(5) 0.300 Uiso 1 1 d D U . . .
H58E H 0.546691 0.217314 1.202863 0.360 Uiso 1 1 calc R U . . .
H58F H 0.576985 0.289938 1.192407 0.360 Uiso 1 1 calc R U . . .
C59C C 0.4798(10) 0.2739(14) 1.2073(5) 0.300 Uiso 1 1 d D U . . .
H59E H 0.440067 0.240134 1.200817 0.360 Uiso 1 1 calc R U . . .
H59F H 0.474138 0.313646 1.195211 0.360 Uiso 1 1 calc R U . . .
C60C C 0.4909(10) 0.2845(11) 1.2552(5) 0.247(10) Uani 1 1 d D U . . .
H60G H 0.453709 0.297015 1.267300 0.371 Uiso 1 1 calc R U . . .
H60H H 0.496101 0.244880 1.267019 0.371 Uiso 1 1 calc R U . . .
H60I H 0.530081 0.318195 1.261428 0.371 Uiso 1 1 calc R U . . .
C61C C 0.6567(7) 0.1442(6) 1.2852(4) 0.147(5) Uani 1 1 d D U . . .
H61E H 0.615011 0.123847 1.297310 0.177 Uiso 1 1 calc R U . . .
H61F H 0.691773 0.141054 1.305205 0.177 Uiso 1 1 calc R U . . .
C62C C 0.6588(8) 0.2148(6) 1.2795(3) 0.180(7) Uani 1 1 d D . . . .
H62E H 0.702499 0.237975 1.271762 0.216 Uiso 1 1 calc R U . . .
H62F H 0.627067 0.219488 1.257586 0.216 Uiso 1 1 calc R U . . .
C63C C 0.6416(7) 0.2402(6) 1.3220(3) 0.150(5) Uani 1 1 d D . . . .
H63E H 0.666282 0.225059 1.344352 0.180 Uiso 1 1 calc R U . . .
H63F H 0.594983 0.223451 1.326428 0.180 Uiso 1 1 calc R U . . .
C64C C 0.6576(7) 0.3134(5) 1.3244(3) 0.147(5) Uani 1 1 d D . . . .
H64E H 0.704496 0.330409 1.321025 0.176 Uiso 1 1 calc R U . . .
H64F H 0.633909 0.328816 1.301692 0.176 Uiso 1 1 calc R U . . .
C65C C 0.6381(7) 0.3368(5) 1.3664(4) 0.153(5) Uani 1 1 d D . . . .
H65E H 0.656761 0.316119 1.388855 0.183 Uiso 1 1 calc R U . . .
H65F H 0.590398 0.324509 1.367975 0.183 Uiso 1 1 calc R U . . .
C66C C 0.6615(7) 0.4099(5) 1.3730(4) 0.163(5) Uani 1 1 d D U . . .
H66E H 0.709281 0.422707 1.372841 0.195 Uiso 1 1 calc R U . . .
H66F H 0.643741 0.431232 1.350480 0.195 Uiso 1 1 calc R U . . .
C67C C 0.6377(8) 0.4289(6) 1.4153(3) 0.173(6) Uani 1 1 d D . . . .
H67E H 0.589838 0.419009 1.414142 0.208 Uiso 1 1 calc R U . . .
H67F H 0.651479 0.403298 1.436972 0.208 Uiso 1 1 calc R U . . .
C68C C 0.6635(9) 0.4992(6) 1.4273(4) 0.203(8) Uani 1 1 d D . . . .
H68E H 0.646822 0.525289 1.407115 0.243 Uiso 1 1 calc R U . . .
H68F H 0.711307 0.510274 1.426736 0.243 Uiso 1 1 calc R U . . .
C69C C 0.6420(10) 0.5138(6) 1.4714(5) 0.206(8) Uani 1 1 d D . . . .
H69E H 0.594452 0.498904 1.472499 0.247 Uiso 1 1 calc R U . . .
H69F H 0.661875 0.490470 1.491771 0.247 Uiso 1 1 calc R U . . .
C70C C 0.6619(11) 0.5849(7) 1.4829(6) 0.239(10) Uani 1 1 d D U . . .
H70E H 0.649598 0.609107 1.459864 0.287 Uiso 1 1 calc R U . . .
H70F H 0.709359 0.598329 1.487670 0.287 Uiso 1 1 calc R U . . .
C71C C 0.6279(10) 0.5988(9) 1.5226(5) 0.284(13) Uani 1 1 d D . . . .
H71G H 0.640484 0.644557 1.530194 0.426 Uiso 1 1 calc R U . . .
H71H H 0.580916 0.585778 1.517613 0.426 Uiso 1 1 calc R U . . .
H71I H 0.640513 0.575029 1.545343 0.426 Uiso 1 1 calc R U . . .
C72C C 0.7917(4) 0.0381(4) 1.0067(2) 0.093(3) Uani 1 1 d D . . . .
H72E H 0.805796 0.024672 0.979393 0.112 Uiso 1 1 calc R U . . .
H72F H 0.749701 0.008797 1.011983 0.112 Uiso 1 1 calc R U . . .
C73C C 0.8407(4) 0.0293(4) 1.0400(3) 0.112(3) Uani 1 1 d D . . . .
H73C H 0.820543 0.032111 1.067541 0.135 Uiso 1 1 calc R U . . .
C74C C 0.8534(5) -0.0371(4) 1.0350(3) 0.118(4) Uani 1 1 d D . . . .
H74E H 0.889632 -0.039990 1.054093 0.142 Uiso 1 1 calc R U . . .
H74F H 0.866174 -0.044428 1.006155 0.142 Uiso 1 1 calc R U . . .
C75C C 0.7937(5) -0.0887(4) 1.0444(4) 0.138(4) Uani 1 1 d D . . . .
H75E H 0.758435 -0.089126 1.023628 0.166 Uiso 1 1 calc R U . . .
H75F H 0.778338 -0.079868 1.072345 0.166 Uiso 1 1 calc R U . . .
C76C C 0.8118(6) -0.1541(5) 1.0427(6) 0.185(6) Uani 1 1 d D U . . .
H76E H 0.828774 -0.162283 1.015118 0.221 Uiso 1 1 calc R U . . .
H76F H 0.845531 -0.154509 1.064310 0.221 Uiso 1 1 calc R U . . .
C77C C 0.7500(9) -0.2056(5) 1.0503(6) 0.245(10) Uani 1 1 d D U . . .
H77E H 0.715407 -0.185496 1.060217 0.294 Uiso 1 1 calc R U . . .
H77F H 0.758883 -0.234378 1.071618 0.294 Uiso 1 1 calc R U . . .
C78C C 0.7288(10) -0.2433(8) 1.0083(7) 0.300 Uiso 1 1 d D U . . .
H78E H 0.683677 -0.268603 1.009291 0.360 Uiso 1 1 calc R U . . .
H78F H 0.731499 -0.213743 0.985401 0.360 Uiso 1 1 calc R U . . .
C79C C 0.7752(12) -0.2878(9) 1.0012(5) 0.300 Uiso 1 1 d D U . . .
H79G H 0.763351 -0.312566 0.974752 0.450 Uiso 1 1 calc R U . . .
H79H H 0.819709 -0.262143 1.000235 0.450 Uiso 1 1 calc R U . . .
H79I H 0.772101 -0.316758 1.024019 0.450 Uiso 1 1 calc R U . . .
C80C C 0.9027(4) 0.0819(5) 1.0410(3) 0.111(3) Uani 1 1 d D . . . .
H80E H 0.891229 0.123686 1.042918 0.134 Uiso 1 1 calc R U . . .
H80F H 0.928840 0.078664 1.066310 0.134 Uiso 1 1 calc R U . . .
C81C C 0.9437(5) 0.0796(5) 1.0033(3) 0.126(4) Uani 1 1 d D . . . .
H81E H 0.918146 0.083315 0.977769 0.152 Uiso 1 1 calc R U . . .
H81F H 0.955690 0.038028 1.001157 0.152 Uiso 1 1 calc R U . . .
C82C C 1.0052(5) 0.1334(5) 1.0062(4) 0.144(5) Uani 1 1 d D . . . .
H82E H 1.036485 0.123960 0.985980 0.173 Uiso 1 1 calc R U . . .
H82F H 1.025369 0.136292 1.034449 0.173 Uiso 1 1 calc R U . . .
C83C C 0.9893(6) 0.1970(5) 0.9969(5) 0.190(8) Uani 1 1 d D . . . .
H83E H 0.959302 0.207402 1.017687 0.228 Uiso 1 1 calc R U . . .
H83F H 0.967837 0.193854 0.968979 0.228 Uiso 1 1 calc R U . . .
C84C C 1.0520(6) 0.2501(5) 0.9984(5) 0.205(8) Uani 1 1 d D . . . .
H84E H 1.074642 0.251513 1.025817 0.246 Uiso 1 1 calc R U . . .
H84F H 1.080923 0.240773 0.976614 0.246 Uiso 1 1 calc R U . . .
C85C C 1.0366(9) 0.3143(6) 0.9917(5) 0.243(10) Uani 1 1 d D U . . .
H85E H 1.011247 0.311738 0.965180 0.292 Uiso 1 1 calc R U . . .
H85F H 1.077479 0.346959 0.989367 0.292 Uiso 1 1 calc R U . . .
C86C C 0.9984(10) 0.3342(9) 1.0273(7) 0.300 Uiso 1 1 d D U . . .
H86E H 0.956712 0.302451 1.028970 0.360 Uiso 1 1 calc R U . . .
H86F H 0.988773 0.375831 1.021827 0.360 Uiso 1 1 calc R U . . .
C87C C 1.0363(13) 0.3396(13) 1.0690(5) 0.300 Uiso 1 1 d D U . . .
H87G H 1.010786 0.352435 1.091322 0.450 Uiso 1 1 calc R U . . .
H87H H 1.045221 0.298268 1.074704 0.450 Uiso 1 1 calc R U . . .
H87I H 1.077247 0.371568 1.067569 0.450 Uiso 1 1 calc R U . . .
C88C C 0.8950(5) 0.2235(7) 0.8414(4) 0.145(5) Uani 1 1 d D . . . .
H88E H 0.890607 0.264066 0.855195 0.174 Uiso 1 1 calc R U . . .
H88F H 0.871377 0.218459 0.814150 0.174 Uiso 1 1 calc R U . . .
C89C C 0.9669(6) 0.2278(10) 0.8340(4) 0.204(7) Uani 1 1 d D U . . .
H89E H 0.971961 0.186418 0.822011 0.244 Uiso 1 1 calc R U . . .
H89F H 0.982331 0.260543 0.813666 0.244 Uiso 1 1 calc R U . . .
C90C C 1.0071(5) 0.2444(9) 0.8733(4) 0.199(7) Uani 1 1 d D U . . .
H90E H 0.988970 0.214065 0.894528 0.239 Uiso 1 1 calc R U . . .
H90F H 1.005204 0.287618 0.883865 0.239 Uiso 1 1 calc R U . . .
C91C C 1.0781(5) 0.2428(8) 0.8671(5) 0.187(6) Uani 1 1 d D U . . .
H91E H 1.103846 0.257758 0.893171 0.224 Uiso 1 1 calc R U . . .
H91F H 1.081097 0.198500 0.860108 0.224 Uiso 1 1 calc R U . . .
C92C C 1.1051(7) 0.2851(11) 0.8322(6) 0.279(12) Uani 1 1 d D U . . .
H92E H 1.092208 0.326153 0.835578 0.335 Uiso 1 1 calc R U . . .
H92F H 1.086938 0.264341 0.805091 0.335 Uiso 1 1 calc R U . . .
C93C C 1.1791(7) 0.2974(11) 0.8328(7) 0.300 Uiso 1 1 d D U . . .
H93E H 1.197022 0.308583 0.861563 0.360 Uiso 1 1 calc R U . . .
H93F H 1.192331 0.258719 0.822452 0.360 Uiso 1 1 calc R U . . .
C94C C 1.2045(8) 0.3524(7) 0.8048(6) 0.300 Uiso 1 1 d D U . . .
H94E H 1.212425 0.393180 0.821496 0.360 Uiso 1 1 calc R U . . .
H94F H 1.171423 0.353023 0.782774 0.360 Uiso 1 1 calc R U . . .
C95C C 1.2671(8) 0.3460(7) 0.7847(6) 0.300 Uiso 1 1 d D U . . .
H95E H 1.258930 0.307757 0.765430 0.360 Uiso 1 1 calc R U . . .
H95F H 1.299640 0.341933 0.806274 0.360 Uiso 1 1 calc R U . . .
C96C C 1.2921(7) 0.4073(8) 0.7604(5) 0.300 Uiso 1 1 d D U . . .
H96E H 1.269694 0.403133 0.732728 0.360 Uiso 1 1 calc R U . . .
H96F H 1.283703 0.444865 0.775976 0.360 Uiso 1 1 calc R U . . .
C97C C 1.3656(8) 0.4150(10) 0.7555(7) 0.300 Uiso 1 1 d D U . . .
H97E H 1.378208 0.430053 0.727571 0.360 Uiso 1 1 calc R U . . .
H97F H 1.377258 0.373730 0.758723 0.360 Uiso 1 1 calc R U . . .
C98C C 1.4007(8) 0.4646(12) 0.7898(8) 0.300 Uiso 1 1 d D U . . .
H98G H 1.447554 0.470674 0.787604 0.450 Uiso 1 1 calc R U . . .
H98H H 1.388794 0.505192 0.786234 0.450 Uiso 1 1 calc R U . . .
H98I H 1.387848 0.449111 0.817253 0.450 Uiso 1 1 calc R U . . .

loop_
_atom_site_aniso_label
_atom_site_aniso_U_11
_atom_site_aniso_U_22
_atom_site_aniso_U_33
_atom_site_aniso_U_23
_atom_site_aniso_U_13
_atom_site_aniso_U_12
Br1A 0.1431(14) 0.1025(12) 0.1036(11) 0.0025(9) 0.0215(10) 0.0168(10)
Br2A 0.1431(14) 0.1025(12) 0.1036(11) 0.0025(9) 0.0215(10) 0.0168(10)
S1A 0.1050(17) 0.1055(18) 0.0743(13) -0.0004(12) 0.0120(12) 0.0262(14)
S2A 0.0813(13) 0.1134(18) 0.0677(11) 0.0139(11) 0.0143(10) 0.0182(12)
S3A 0.1061(17) 0.0944(17) 0.0788(13) 0.0132(12) 0.0173(12) 0.0020(13)
S4A 0.0886(14) 0.0990(16) 0.0670(11) 0.0088(11) 0.0151(10) 0.0038(12)
O1A 0.100(4) 0.118(5) 0.091(4) 0.017(4) 0.021(3) 0.018(4)
O2A 0.112(5) 0.123(5) 0.068(3) 0.005(3) 0.015(3) 0.010(4)
N1A 0.081(4) 0.093(5) 0.064(4) 0.003(3) 0.014(3) 0.013(4)
N2A 0.088(5) 0.083(5) 0.070(4) 0.006(4) 0.017(3) 0.005(4)
C1A 0.082(5) 0.098(7) 0.068(5) 0.014(5) 0.014(4) 0.021(5)
C2A 0.081(5) 0.094(7) 0.077(5) 0.016(5) 0.009(4) 0.020(5)
C3A 0.103(7) 0.095(7) 0.085(6) 0.006(5) 0.010(5) 0.019(5)
C4A 0.097(6) 0.105(7) 0.077(5) 0.008(5) 0.013(5) 0.006(5)
C5A 0.091(6) 0.077(6) 0.075(5) 0.014(4) 0.013(4) 0.009(4)
C6A 0.077(5) 0.111(7) 0.073(5) 0.014(5) 0.008(4) 0.017(5)
C7A 0.094(6) 0.106(7) 0.073(5) 0.004(5) 0.011(4) 0.030(5)
C8A 0.085(6) 0.108(7) 0.066(5) 0.002(5) 0.015(4) 0.016(5)
C9A 0.090(6) 0.086(6) 0.059(4) 0.007(4) 0.007(4) 0.022(4)
C10A 0.080(5) 0.118(8) 0.072(5) 0.010(5) 0.012(4) 0.036(5)
C11A 0.094(6) 0.122(8) 0.066(5) 0.009(5) 0.012(4) 0.030(6)
C12A 0.083(6) 0.133(9) 0.062(5) 0.015(5) 0.015(4) 0.031(6)
C13A 0.088(6) 0.135(9) 0.075(5) 0.009(6) 0.013(5) 0.036(6)
C14A 0.071(5) 0.126(8) 0.071(5) 0.023(5) 0.009(4) 0.023(5)
C15A 0.076(5) 0.125(8) 0.090(6) 0.043(6) 0.022(5) 0.028(5)
C16A 0.069(5) 0.140(10) 0.095(7) 0.024(7) 0.004(5) 0.026(6)
C17A 0.080(6) 0.150(11) 0.112(8) 0.037(8) 0.019(6) 0.018(7)
C18A 0.079(7) 0.137(11) 0.146(11) 0.048(9) -0.002(7) 0.011(7)
C19A 0.079(6) 0.143(11) 0.127(10) 0.062(9) 0.018(6) 0.021(7)
C20A 0.073(5) 0.131(7) 0.102(6) 0.035(6) 0.008(4) 0.019(5)
C21A 0.072(5) 0.133(7) 0.095(5) 0.038(5) 0.006(4) 0.024(5)
C22A 0.074(5) 0.119(7) 0.086(5) 0.017(5) 0.008(4) 0.024(5)
C23A 0.091(6) 0.139(7) 0.088(5) 0.022(5) 0.019(4) 0.023(5)
C24A 0.126(7) 0.160(9) 0.096(6) 0.014(7) 0.029(6) 0.027(7)
C25A 0.112(8) 0.215(14) 0.088(7) 0.064(8) 0.036(6) 0.043(8)
F1A 0.125(5) 0.158(7) 0.192(8) 0.061(6) 0.014(5) 0.020(5)
F2A 0.112(5) 0.161(6) 0.176(6) 0.085(5) 0.020(4) 0.010(4)
N3A 0.218(14) 0.199(14) 0.108(8) 0.035(9) 0.075(8) 0.043(12)
N4A 0.163(10) 0.233(14) 0.106(7) 0.051(8) 0.048(7) 0.043(9)
C26A 0.083(6) 0.090(7) 0.086(6) 0.013(5) 0.013(4) 0.002(5)
C27A 0.074(5) 0.102(7) 0.060(4) 0.007(4) 0.013(4) 0.008(4)
C28A 0.083(6) 0.115(7) 0.073(5) 0.020(5) 0.016(4) 0.015(5)
C29A 0.084(5) 0.087(6) 0.076(5) 0.010(4) 0.015(4) 0.009(4)
C30A 0.090(6) 0.102(7) 0.070(5) 0.019(5) 0.013(4) 0.005(5)
C31A 0.092(6) 0.123(8) 0.057(4) 0.011(5) 0.010(4) 0.006(5)
C32A 0.083(6) 0.125(8) 0.071(5) 0.023(6) 0.004(4) -0.001(5)
C33A 0.086(6) 0.112(8) 0.056(4) -0.001(5) 0.003(4) 0.015(5)
C34A 0.086(6) 0.108(7) 0.062(5) 0.010(5) 0.007(4) 0.014(5)
C35A 0.077(5) 0.115(8) 0.069(5) 0.010(5) -0.003(4) 0.020(5)
C36A 0.075(5) 0.114(8) 0.082(6) 0.009(5) -0.004(4) 0.029(5)
C37A 0.078(6) 0.113(9) 0.094(7) 0.001(6) -0.012(5) 0.030(6)
C38A 0.106(7) 0.108(8) 0.079(6) -0.006(6) -0.004(5) 0.030(6)
C39A 0.089(7) 0.198(13) 0.059(5) 0.007(7) -0.001(4) 0.052(8)
C40A 0.089(6) 0.107(7) 0.060(5) 0.001(4) 0.004(4) 0.015(5)
C41A 0.074(5) 0.131(8) 0.062(5) 0.016(5) -0.002(4) 0.018(5)
C42A 0.094(6) 0.110(8) 0.062(5) 0.008(5) 0.004(4) 0.006(5)
C43A 0.109(8) 0.181(13) 0.055(5) 0.021(7) 0.024(5) 0.029(8)
C44A 0.137(9) 0.134(9) 0.068(6) 0.012(6) -0.004(6) -0.003(7)
F3A 0.113(4) 0.112(5) 0.110(4) 0.002(3) -0.002(3) 0.031(4)
F4A 0.126(5) 0.141(5) 0.084(3) -0.010(3) -0.005(3) 0.038(4)
N5A 0.187(11) 0.134(9) 0.096(7) 0.002(6) 0.043(7) -0.031(8)
N6A 0.225(13) 0.163(10) 0.082(6) 0.002(6) 0.040(7) 0.012(9)
C45A 0.098(7) 0.109(8) 0.087(6) 0.000(5) 0.024(5) 0.006(6)
C46A 0.107(8) 0.183(13) 0.071(6) 0.008(7) 0.010(6) -0.015(8)
C47A 0.114(9) 0.171(13) 0.131(10) 0.023(9) 0.001(8) -0.003(8)
C48A 0.231(8) 0.243(9) 0.223(8) 0.020(6) -0.015(6) 0.041(6)
C49A 0.275(10) 0.277(10) 0.279(10) 0.018(7) 0.005(7) 0.062(7)
C50A 0.231(8) 0.243(9) 0.223(8) 0.020(6) -0.015(6) 0.041(6)
C51A 0.275(10) 0.277(10) 0.279(10) 0.018(7) 0.005(7) 0.062(7)
C53A 0.083(7) 0.226(16) 0.104(8) 0.021(9) 0.016(6) 0.019(8)
C54A 0.178(10) 0.191(10) 0.179(10) 0.018(8) 0.004(8) 0.029(8)
C55A 0.134(12) 0.210(18) 0.170(14) 0.022(13) -0.002(11) 0.037(12)
C56A 0.174(16) 0.22(2) 0.218(19) 0.054(16) 0.074(15) 0.092(15)
C57A 0.244(12) 0.242(13) 0.249(13) 0.010(9) 0.022(9) 0.066(9)
C61A 0.106(7) 0.132(9) 0.074(6) 0.017(6) 0.013(5) 0.033(6)
C62A 0.127(10) 0.162(12) 0.123(9) -0.025(9) 0.002(8) 0.034(9)
C63A 0.224(18) 0.189(17) 0.146(13) -0.031(11) 0.069(12) 0.061(14)
C64A 0.36(4) 0.44(5) 0.26(3) -0.19(3) -0.01(3) 0.13(4)
C72A 0.111(7) 0.090(7) 0.124(8) 0.007(6) 0.056(6) 0.010(6)
C73A 0.197(10) 0.175(10) 0.191(10) 0.023(8) -0.051(8) 0.047(8)
C74A 0.219(11) 0.217(11) 0.244(12) 0.025(9) 0.007(9) 0.080(9)
C75A 0.251(9) 0.244(9) 0.234(9) 0.003(6) 0.009(7) 0.055(7)
C76A 0.251(9) 0.244(9) 0.234(9) 0.003(6) 0.009(7) 0.055(7)
C80A 0.199(10) 0.131(8) 0.182(9) 0.008(7) -0.028(8) 0.038(7)
C81A 0.122(9) 0.122(10) 0.128(9) 0.018(7) 0.015(7) 0.018(7)
C82A 0.175(13) 0.109(10) 0.166(13) 0.041(9) 0.025(10) 0.034(9)
C83A 0.126(9) 0.099(9) 0.172(13) 0.018(8) 0.015(9) 0.001(7)
C84A 0.119(9) 0.141(11) 0.135(10) 0.024(9) 0.008(8) 0.032(8)
C85A 0.112(9) 0.117(10) 0.203(16) 0.030(10) -0.011(9) 0.023(8)
C86A 0.155(14) 0.197(18) 0.190(17) 0.013(14) 0.025(12) 0.041(12)
C87A 0.188(14) 0.249(16) 0.247(16) 0.034(14) 0.018(13) 0.036(13)
C88A 0.095(6) 0.119(8) 0.086(6) 0.033(6) 0.019(5) 0.012(6)
C89A 0.154(8) 0.150(8) 0.149(8) 0.054(7) -0.003(7) 0.012(7)
C90A 0.200(10) 0.191(10) 0.164(9) 0.038(8) -0.010(8) 0.051(8)
C91A 0.286(15) 0.295(15) 0.286(15) 0.013(10) 0.002(9) 0.066(10)
Br1B 0.1186(11) 0.1182(11) 0.0590(6) 0.0111(6) 0.0217(6) 0.0108(8)
Br2B 0.1186(11) 0.1182(11) 0.0590(6) 0.0111(6) 0.0217(6) 0.0108(8)
S1B 0.0993(15) 0.1034(17) 0.0650(11) 0.0140(11) 0.0181(10) 0.0097(12)
S2B 0.0892(14) 0.1038(17) 0.0679(12) 0.0068(11) 0.0146(10) 0.0088(12)
S3B 0.0966(15) 0.0993(17) 0.0698(12) 0.0101(11) 0.0141(11) 0.0163(12)
S4B 0.0834(14) 0.1137(19) 0.0736(12) 0.0276(12) 0.0107(10) 0.0219(12)
O1B 0.127(6) 0.124(6) 0.086(4) 0.001(4) 0.036(4) 0.016(5)
O2B 0.128(6) 0.149(7) 0.091(5) 0.033(5) 0.021(4) 0.032(5)
N1B 0.096(5) 0.100(5) 0.055(3) 0.006(4) 0.012(3) 0.007(4)
N2B 0.091(5) 0.107(6) 0.046(3) 0.011(3) 0.008(3) 0.021(4)
C1B 0.089(6) 0.088(6) 0.060(4) 0.008(4) 0.008(4) 0.006(5)
C2B 0.080(5) 0.098(7) 0.053(4) 0.004(4) 0.005(3) 0.002(4)
C3B 0.094(6) 0.105(7) 0.065(5) 0.004(5) 0.012(4) 0.019(5)
C4B 0.109(7) 0.098(7) 0.054(4) 0.002(4) 0.010(4) 0.024(5)
C5B 0.093(6) 0.085(6) 0.062(4) 0.007(4) 0.015(4) 0.004(4)
C6B 0.087(5) 0.095(6) 0.052(4) 0.010(4) 0.017(4) 0.011(4)
C7B 0.084(5) 0.100(7) 0.055(4) 0.008(4) 0.015(4) 0.007(5)
C8B 0.087(5) 0.100(7) 0.056(4) 0.016(4) 0.008(4) 0.002(5)
C9B 0.084(6) 0.084(6) 0.077(5) 0.002(4) 0.006(4) 0.005(5)
C10B 0.090(6) 0.097(7) 0.053(4) 0.003(4) 0.013(4) 0.011(5)
C11B 0.081(5) 0.108(7) 0.072(5) 0.017(5) 0.011(4) 0.012(5)
C12B 0.094(6) 0.089(7) 0.069(5) 0.004(4) 0.014(4) 0.011(5)
C13B 0.086(6) 0.108(8) 0.081(6) 0.014(5) 0.011(4) 0.010(5)
C14B 0.072(5) 0.120(8) 0.081(5) 0.014(5) 0.000(4) 0.030(5)
C15B 0.089(6) 0.101(8) 0.088(6) 0.004(5) 0.023(5) 0.009(5)
C16B 0.082(6) 0.106(7) 0.085(6) -0.002(5) -0.010(5) 0.031(5)
C17B 0.124(8) 0.121(9) 0.084(6) 0.007(6) 0.007(6) 0.045(7)
C18B 0.118(8) 0.129(10) 0.080(6) -0.018(7) -0.011(6) 0.049(7)
C19B 0.104(8) 0.129(10) 0.085(7) -0.016(7) -0.016(6) 0.041(7)
C20B 0.092(7) 0.104(8) 0.099(7) -0.007(6) -0.015(5) 0.030(5)
C21B 0.063(5) 0.105(7) 0.091(6) -0.006(5) -0.010(4) 0.019(5)
C22B 0.065(5) 0.090(6) 0.086(6) -0.004(5) -0.006(4) 0.018(4)
C23B 0.078(6) 0.113(8) 0.106(7) 0.003(6) -0.020(5) 0.021(5)
C24B 0.109(8) 0.096(8) 0.128(10) 0.010(7) 0.005(7) 0.005(6)
C25B 0.103(8) 0.121(10) 0.121(9) 0.013(8) 0.001(6) 0.023(7)
F1B 0.192(7) 0.159(6) 0.090(4) -0.014(4) 0.027(4) 0.059(5)
F2B 0.145(5) 0.129(5) 0.112(4) -0.025(4) -0.006(4) 0.043(4)
N3B 0.160(9) 0.124(8) 0.120(8) 0.019(7) 0.038(7) 0.012(7)
N4B 0.143(9) 0.103(7) 0.170(10) -0.008(7) 0.022(7) 0.018(7)
C26B 0.103(6) 0.104(7) 0.061(4) 0.007(4) 0.013(4) 0.016(5)
C27B 0.093(6) 0.097(7) 0.065(5) 0.008(5) 0.015(4) 0.027(5)
C28B 0.081(5) 0.095(7) 0.078(5) 0.023(5) 0.003(4) 0.013(5)
C29B 0.082(5) 0.086(6) 0.082(5) 0.019(5) 0.017(4) 0.017(4)
C30B 0.087(6) 0.100(7) 0.094(6) 0.009(5) 0.003(5) 0.033(5)
C31B 0.083(6) 0.118(8) 0.072(5) 0.033(5) 0.017(4) 0.013(5)
C32B 0.073(5) 0.120(8) 0.101(7) 0.025(6) 0.000(5) 0.021(5)
C33B 0.073(5) 0.133(9) 0.098(7) 0.051(7) 0.009(5) 0.017(5)
C34B 0.088(5) 0.117(7) 0.091(6) 0.036(6) 0.007(4) 0.021(5)
C35B 0.093(6) 0.125(7) 0.101(6) 0.024(6) 0.004(5) 0.015(5)
C36B 0.111(6) 0.157(8) 0.097(6) 0.038(6) 0.002(5) 0.012(6)
C37B 0.123(7) 0.152(8) 0.108(7) 0.021(7) 0.007(6) 0.028(6)
C38B 0.119(7) 0.144(8) 0.114(7) 0.044(6) -0.002(6) 0.030(6)
C39B 0.107(6) 0.136(7) 0.126(7) 0.038(6) -0.005(6) 0.022(6)
C40B 0.095(6) 0.135(7) 0.109(6) 0.042(6) -0.001(5) 0.030(5)
C41B 0.083(5) 0.117(7) 0.103(6) 0.033(5) 0.003(4) 0.032(5)
C42B 0.085(5) 0.122(7) 0.114(6) 0.040(6) -0.005(5) 0.028(5)
C43B 0.091(6) 0.094(6) 0.132(7) 0.028(6) -0.005(6) 0.026(5)
C44B 0.119(7) 0.117(7) 0.162(8) 0.048(7) 0.005(6) 0.026(6)
F3B 0.159(6) 0.280(10) 0.088(4) 0.069(5) 0.019(4) 0.007(6)
F4B 0.163(7) 0.257(10) 0.127(5) 0.106(6) 0.013(5) 0.003(6)
N5B 0.113(7) 0.108(7) 0.148(9) 0.011(7) 0.006(7) 0.029(5)
N6B 0.158(11) 0.179(12) 0.295(18) 0.149(13) 0.069(11) 0.052(9)
C45B 0.151(10) 0.109(8) 0.075(6) 0.017(5) 0.045(6) 0.021(7)
C46B 0.186(10) 0.230(11) 0.174(10) 0.003(8) 0.026(8) 0.030(8)
C47B 0.195(10) 0.228(11) 0.182(10) -0.020(8) 0.048(8) 0.025(8)
C48B 0.211(10) 0.216(11) 0.178(10) 0.017(8) 0.051(8) 0.046(8)
C53B 0.158(9) 0.193(10) 0.187(9) 0.026(8) 0.061(7) 0.073(8)
C54B 0.195(10) 0.199(11) 0.207(11) -0.021(8) -0.001(8) 0.040(8)
C55B 0.269(13) 0.248(13) 0.269(13) 0.022(9) 0.018(9) 0.078(9)
C61B 0.111(7) 0.095(7) 0.094(6) 0.024(5) 0.028(5) 0.027(6)
C62B 0.128(9) 0.158(11) 0.082(6) 0.027(7) -0.001(6) 0.028(8)
C63B 0.222(11) 0.237(12) 0.222(11) 0.033(9) 0.016(9) 0.072(9)
C68B 0.206(11) 0.214(11) 0.209(11) 0.012(8) -0.012(8) 0.059(8)
C71B 0.254(17) 0.272(18) 0.317(19) 0.039(15) 0.096(15) 0.063(15)
C72B 0.143(10) 0.154(10) 0.054(5) 0.018(5) -0.005(5) 0.022(8)
C73B 0.166(9) 0.214(10) 0.133(8) 0.025(8) -0.015(7) 0.022(8)
C74B 0.249(13) 0.287(14) 0.243(13) 0.015(9) -0.017(9) 0.065(9)
C76B 0.285(14) 0.280(14) 0.274(14) 0.009(9) -0.010(9) 0.061(10)
C80B 0.191(10) 0.176(10) 0.216(11) 0.011(8) -0.043(8) 0.062(8)
C88B 0.100(7) 0.095(8) 0.146(10) 0.007(7) 0.031(7) 0.018(6)
C89B 0.180(9) 0.163(9) 0.158(9) -0.020(7) 0.026(8) 0.008(7)
C90B 0.23(2) 0.168(16) 0.205(18) -0.046(13) -0.056(15) 0.059(14)
Br1C 0.213(2) 0.1490(17) 0.1327(14) -0.0249(12) -0.0032(14) 0.0642(15)
Br2C 0.213(2) 0.1490(17) 0.1327(14) -0.0249(12) -0.0032(14) 0.0642(15)
S1C 0.128(2) 0.211(4) 0.0872(17) -0.021(2) -0.0054(16) 0.084(3)
S2C 0.0851(14) 0.175(2) 0.0877(14) 0.0238(15) 0.0075(11) 0.0396(15)
S3C 0.131(2) 0.129(2) 0.113(2) 0.0257(18) 0.0176(17) 0.0404(19)
S4C 0.1019(17) 0.140(2) 0.0749(13) 0.0037(14) -0.0020(12) 0.0449(16)
O1C 0.158(8) 0.288(12) 0.150(8) 0.076(8) 0.035(7) 0.051(8)
O2C 0.172(8) 0.161(8) 0.111(6) -0.014(6) -0.019(6) 0.065(7)
N1C 0.077(5) 0.139(7) 0.077(5) 0.012(5) 0.005(4) 0.035(5)
N2C 0.079(5) 0.114(6) 0.078(5) 0.012(4) 0.004(3) 0.024(4)
C1C 0.083(6) 0.120(8) 0.092(6) -0.006(6) -0.001(5) 0.040(6)
C2C 0.093(7) 0.130(10) 0.097(7) 0.004(7) 0.007(6) 0.036(7)
C3C 0.143(10) 0.160(12) 0.079(7) -0.018(7) 0.009(7) 0.062(9)
C4C 0.108(8) 0.126(10) 0.126(9) 0.005(8) -0.004(7) 0.040(7)
C5C 0.102(7) 0.120(9) 0.084(6) -0.002(6) 0.000(5) 0.043(6)
C6C 0.082(6) 0.121(8) 0.074(5) -0.002(6) 0.003(4) 0.036(6)
C7C 0.096(7) 0.168(12) 0.084(6) 0.005(7) 0.005(5) 0.067(8)
C8C 0.079(6) 0.144(10) 0.077(6) 0.004(6) 0.003(5) 0.036(6)
C9C 0.091(6) 0.153(8) 0.099(6) -0.028(6) -0.022(5) 0.051(6)
C10C 0.075(6) 0.174(12) 0.115(8) 0.036(8) 0.003(6) 0.037(7)
C11C 0.086(5) 0.167(8) 0.075(5) 0.005(5) 0.013(4) 0.052(6)
C12C 0.101(6) 0.156(8) 0.113(7) 0.016(6) 0.011(5) 0.047(6)
C13C 0.095(6) 0.155(8) 0.108(6) 0.015(6) 0.002(5) 0.039(6)
C14C 0.102(6) 0.170(9) 0.131(7) 0.023(7) -0.003(6) 0.054(6)
C15C 0.116(7) 0.171(9) 0.148(8) 0.020(8) 0.007(7) 0.026(7)
C16C 0.101(6) 0.169(9) 0.126(7) 0.038(7) 0.015(6) 0.039(6)
C17C 0.149(9) 0.166(9) 0.178(9) 0.043(8) 0.019(7) 0.037(7)
C18C 0.151(9) 0.178(10) 0.175(10) 0.018(8) 0.000(8) 0.040(8)
C19C 0.172(10) 0.189(10) 0.183(10) 0.034(8) -0.002(8) 0.044(8)
C20C 0.136(8) 0.169(9) 0.137(8) 0.054(7) 0.010(6) 0.041(7)
C21C 0.118(7) 0.189(9) 0.157(9) 0.018(8) -0.002(7) 0.041(7)
C22C 0.093(6) 0.157(8) 0.115(7) 0.026(6) 0.005(5) 0.039(6)
C23C 0.140(8) 0.188(9) 0.137(8) 0.031(7) 0.006(7) 0.057(7)
C24C 0.151(8) 0.182(10) 0.114(7) 0.025(8) 0.023(6) 0.032(8)
C25C 0.211(11) 0.224(11) 0.205(11) 0.042(9) 0.020(9) 0.056(9)
F1C 0.216(10) 0.266(12) 0.306(13) 0.103(11) 0.025(9) 0.028(10)
F2C 0.276(12) 0.304(12) 0.243(10) 0.150(10) 0.066(9) 0.030(9)
N3C 0.211(12) 0.221(13) 0.103(7) 0.024(8) 0.037(7) 0.061(11)
N4C 0.313(17) 0.316(17) 0.185(12) 0.109(12) 0.061(12) 0.057(13)
C26C 0.107(8) 0.081(7) 0.132(9) 0.006(6) -0.010(6) 0.025(6)
C27C 0.102(7) 0.140(10) 0.065(5) 0.001(6) 0.011(5) 0.035(6)
C28C 0.094(6) 0.119(8) 0.076(5) 0.008(5) 0.004(5) 0.041(6)
C29C 0.108(7) 0.141(10) 0.088(6) 0.033(7) 0.007(5) 0.054(7)
C30C 0.103(7) 0.137(10) 0.087(6) 0.024(6) 0.007(5) 0.047(7)
C31C 0.105(6) 0.155(8) 0.072(5) 0.018(5) 0.001(4) 0.046(6)
C32C 0.102(6) 0.145(8) 0.099(6) 0.013(6) -0.011(5) 0.045(6)
C33C 0.103(6) 0.156(8) 0.096(6) -0.011(6) -0.014(5) 0.056(6)
C34C 0.124(7) 0.145(8) 0.104(6) -0.029(6) -0.010(6) 0.062(6)
C35C 0.120(7) 0.165(9) 0.148(8) -0.010(7) -0.021(6) 0.058(7)
C36C 0.174(9) 0.194(10) 0.149(9) -0.013(8) -0.014(7) 0.043(8)
C37C 0.190(11) 0.186(11) 0.204(11) 0.000(9) 0.003(8) 0.062(9)
C38C 0.185(10) 0.202(11) 0.184(10) -0.021(9) -0.007(8) 0.062(9)
C39C 0.147(8) 0.191(10) 0.140(8) -0.016(8) 0.007(7) 0.056(8)
C40C 0.126(8) 0.175(9) 0.136(8) -0.007(7) -0.015(6) 0.057(7)
C41C 0.103(6) 0.169(8) 0.115(7) 0.002(7) -0.019(5) 0.056(6)
C42C 0.103(7) 0.198(9) 0.104(6) 0.008(7) 0.001(5) 0.055(7)
C43C 0.094(6) 0.169(9) 0.090(6) 0.010(7) 0.011(5) 0.044(7)
C44C 0.313(18) 0.328(18) 0.322(18) 0.000(10) 0.018(10) 0.080(10)
F3C 0.275(12) 0.283(13) 0.282(12) -0.128(10) -0.041(10) 0.115(11)
F4C 0.225(9) 0.322(12) 0.200(8) -0.139(9) -0.010(7) 0.118(9)
N5C 0.134(8) 0.218(12) 0.099(7) 0.018(8) 0.020(6) 0.057(9)
N6C 0.326(19) 0.38(2) 0.35(2) -0.013(17) 0.022(16) 0.087(16)
C45C 0.104(8) 0.196(13) 0.067(5) 0.016(7) 0.000(5) 0.010(8)
C46C 0.111(9) 0.182(13) 0.096(8) 0.000(8) -0.007(6) 0.031(9)
C47C 0.117(10) 0.207(16) 0.104(9) -0.005(9) 0.015(7) 0.004(10)
C48C 0.24(2) 0.23(2) 0.116(11) 0.042(13) 0.007(12) -0.042(17)
C49C 0.24(2) 0.193(19) 0.30(3) -0.067(19) -0.14(2) 0.066(17)
C53C 0.113(7) 0.156(8) 0.115(7) 0.024(6) 0.007(6) 0.052(6)
C54C 0.152(13) 0.186(15) 0.129(11) 0.032(10) 0.011(9) 0.014(11)
C55C 0.123(11) 0.26(2) 0.139(12) 0.040(13) 0.018(9) 0.063(13)
C56C 0.197(11) 0.210(11) 0.215(11) 0.022(9) 0.022(8) 0.064(9)
C57C 0.312(16) 0.317(16) 0.312(16) 0.003(10) 0.023(10) 0.080(10)
C60C 0.222(16) 0.223(16) 0.284(18) 0.012(14) -0.029(14) 0.031(13)
C61C 0.133(8) 0.176(9) 0.133(8) -0.006(7) 0.009(6) 0.040(7)
C62C 0.183(14) 0.231(18) 0.081(7) -0.030(10) 0.023(8) -0.038(12)
C63C 0.136(11) 0.227(17) 0.098(8) -0.001(10) 0.015(7) 0.065(12)
C64C 0.129(10) 0.206(16) 0.113(9) 0.037(10) 0.009(8) 0.049(11)
C65C 0.137(11) 0.181(15) 0.153(12) 0.003(11) 0.007(9) 0.063(11)
C66C 0.159(9) 0.173(9) 0.159(9) 0.023(8) 0.001(7) 0.044(7)
C67C 0.213(18) 0.213(18) 0.111(10) 0.037(11) -0.003(11) 0.082(15)
C68C 0.176(17) 0.186(19) 0.25(2) 0.026(17) 0.003(16) 0.054(15)
C69C 0.21(2) 0.166(17) 0.22(2) 0.007(15) 0.034(16) 0.010(14)
C70C 0.236(13) 0.247(13) 0.237(13) 0.030(9) 0.007(9) 0.059(9)
C71C 0.31(3) 0.33(3) 0.20(2) -0.01(2) -0.08(2) 0.07(3)
C72C 0.102(7) 0.104(8) 0.075(5) 0.004(5) 0.005(5) 0.026(5)
C73C 0.114(8) 0.139(10) 0.087(6) 0.014(6) 0.008(6) 0.033(7)
C74C 0.133(10) 0.137(10) 0.100(7) 0.013(7) 0.015(7) 0.057(8)
C75C 0.121(10) 0.141(11) 0.150(11) 0.028(9) -0.009(8) 0.024(8)
C76C 0.168(9) 0.183(10) 0.206(10) 0.027(8) 0.018(8) 0.044(8)
C77C 0.242(12) 0.233(12) 0.262(13) 0.012(9) 0.002(9) 0.062(9)
C80C 0.106(8) 0.144(10) 0.081(6) -0.013(6) -0.012(5) 0.029(7)
C81C 0.114(9) 0.150(11) 0.123(9) 0.000(8) 0.003(7) 0.047(8)
C82C 0.132(11) 0.183(14) 0.137(10) 0.034(10) 0.044(8) 0.067(10)
C83C 0.173(16) 0.29(2) 0.133(12) 0.069(14) 0.036(11) 0.095(16)
C84C 0.167(16) 0.179(17) 0.26(2) 0.074(16) 0.008(15) 0.007(13)
C85C 0.244(13) 0.243(13) 0.240(13) 0.012(9) 0.015(9) 0.052(9)
C88C 0.160(12) 0.199(14) 0.107(8) 0.063(9) 0.046(8) 0.090(11)
C89C 0.201(11) 0.201(10) 0.204(11) 0.034(8) 0.011(9) 0.030(8)
C90C 0.196(10) 0.197(10) 0.198(10) 0.024(8) 0.012(8) 0.028(8)
C91C 0.185(10) 0.195(10) 0.169(9) 0.007(8) 0.004(8) 0.023(8)
C92C 0.279(14) 0.275(14) 0.286(15) 0.013(9) 0.018(9) 0.067(10)

loop_
_atom_type_symbol
_atom_type_description
_atom_type_scat_dispersion_real
_atom_type_scat_dispersion_imag
_atom_type_scat_source
C C 0.0181 0.0091 'International Tables Vol C Tables 4.2.6.8 and 6.1.1.4'
H H 0.0000 0.0000 'International Tables Vol C Tables 4.2.6.8 and 6.1.1.4'
N N 0.0311 0.0180 'International Tables Vol C Tables 4.2.6.8 and 6.1.1.4'
O O 0.0492 0.0322 'International Tables Vol C Tables 4.2.6.8 and 6.1.1.4'
F F 0.0727 0.0534 'International Tables Vol C Tables 4.2.6.8 and 6.1.1.4'
S S 0.3331 0.5567 'International Tables Vol C Tables 4.2.6.8 and 6.1.1.4'
Br Br -0.6763 1.2805 'International Tables Vol C Tables 4.2.6.8 and 6.1.1.4'

loop_
_geom_angle_atom_site_label_1
_geom_angle_atom_site_label_2
_geom_angle_atom_site_label_3
_geom_angle
_geom_angle_site_symmetry_1
_geom_angle_site_symmetry_3
_geom_angle_publ_flag
C7A S1A C10A 88.5(5) . . ?
C9A S2A C12A 90.0(5) . . ?
C26A S3A C29A 88.9(4) . . ?
C28A S4A C31A 90.6(5) . . ?
C8A N1A C1A 105.0(7) . . ?
C8A N1A C45A 117.1(7) . . ?
C1A N1A C45A 127.9(7) . . ?
C6A N2A C27A 107.6(7) . . ?
C6A N2A C72A 133.6(7) . . ?
C27A N2A C72A 118.2(7) . . ?
C6A C1A N1A 130.4(9) . . ?
C6A C1A C2A 118.9(8) . . ?
N1A C1A C2A 110.5(7) . . ?
C3A C2A C7A 133.0(10) . . ?
C3A C2A C1A 121.2(8) . . ?
C7A C2A C1A 105.7(8) . . ?
C4A C3A C2A 120.6(10) . . ?
C4A C3A Br1A 121.9(8) . . ?
C2A C3A Br1A 117.4(7) . . ?
C3A C4A C5A 120.2(9) . . ?
C3A C4A Br2A 121.4(8) . . ?
C5A C4A Br2A 118.4(7) . . ?
C4A C5A C26A 132.5(8) . . ?
C4A C5A C6A 122.2(8) . . ?
C26A C5A C6A 105.3(8) . . ?
N2A C6A C1A 134.6(9) . . ?
N2A C6A C5A 108.8(7) . . ?
C1A C6A C5A 116.5(9) . . ?
C8A C7A C2A 108.5(8) . . ?
C8A C7A S1A 112.3(7) . . ?
C2A C7A S1A 139.2(8) . . ?
C9A C8A C7A 113.1(8) . . ?
C9A C8A N1A 136.7(9) . . ?
C7A C8A N1A 110.2(7) . . ?
C10A C9A C8A 112.3(8) . . ?
C10A C9A S2A 112.4(6) . . ?
C8A C9A S2A 135.1(7) . . ?
C9A C10A C11A 116.1(9) . . ?
C9A C10A S1A 113.8(6) . . ?
C11A C10A S1A 129.7(8) . . ?
C12A C11A C10A 109.4(8) . . ?
C12A C11A C61A 128.4(9) . . ?
C10A C11A C61A 122.2(10) . . ?
C13A C12A C11A 124.9(9) . . ?
C13A C12A S2A 123.1(9) . . ?
C11A C12A S2A 112.0(6) . . ?
C12A C13A C14A 139.4(10) . . ?
C13A C14A C15A 124.7(8) . . ?
C13A C14A C22A 129.7(10) . . ?
C15A C14A C22A 105.4(9) . . ?
O1A C15A C14A 130.6(9) . . ?
O1A C15A C16A 120.4(11) . . ?
C14A C15A C16A 108.9(9) . . ?
C17A C16A C21A 123.6(11) . . ?
C17A C16A C15A 129.4(11) . . ?
C21A C16A C15A 107.0(11) . . ?
C16A C17A C18A 114.3(13) . . ?
C19A C18A C17A 125.8(16) . . ?
C19A C18A F1A 120.2(12) . . ?
C17A C18A F1A 113.9(14) . . ?
C18A C19A C20A 121.2(12) . . ?
C18A C19A F2A 120.0(15) . . ?
C20A C19A F2A 118.7(13) . . ?
C19A C20A C21A 121.5(11) . . ?
C16A C21A C22A 110.2(9) . . ?
C16A C21A C20A 113.4(11) . . ?
C22A C21A C20A 136.3(11) . . ?
C23A C22A C21A 126.0(10) . . ?
C23A C22A C14A 125.5(10) . . ?
C21A C22A C14A 108.4(9) . . ?
C22A C23A C25A 127.7(12) . . ?
C22A C23A C24A 128.9(9) . . ?
C25A C23A C24A 103.4(11) . . ?
N3A C24A C23A 173.2(15) . . ?
N4A C25A C23A 172.4(16) . . ?
C27A C26A C5A 107.3(7) . . ?
C27A C26A S3A 114.3(7) . . ?
C5A C26A S3A 138.4(8) . . ?
C28A C27A C26A 111.9(8) . . ?
C28A C27A N2A 137.2(9) . . ?
C26A C27A N2A 110.9(7) . . ?
C27A C28A C29A 113.3(9) . . ?
C27A C28A S4A 136.5(7) . . ?
C29A C28A S4A 110.2(7) . . ?
C30A C29A C28A 116.9(9) . . ?
C30A C29A S3A 131.6(7) . . ?
C28A C29A S3A 111.4(7) . . ?
C29A C30A C31A 109.2(8) . . ?
C29A C30A C88A 123.4(10) . . ?
C31A C30A C88A 127.2(8) . . ?
C30A C31A C32A 122.9(8) . . ?
C30A C31A S4A 113.1(7) . . ?
C32A C31A S4A 124.0(8) . . ?
C33A C32A C31A 139.0(9) . . ?
C32A C33A C41A 128.5(9) . . ?
C32A C33A C34A 124.6(8) . . ?
C41A C33A C34A 106.5(9) . . ?
O2A C34A C35A 121.5(9) . . ?
O2A C34A C33A 129.7(9) . . ?
C35A C34A C33A 108.8(7) . . ?
C36A C35A C40A 124.4(10) . . ?
C36A C35A C34A 127.9(9) . . ?
C40A C35A C34A 107.7(9) . . ?
C35A C36A C37A 118.0(10) . . ?
F3A C37A C38A 120.5(11) . . ?
F3A C37A C36A 120.7(10) . . ?
C38A C37A C36A 118.8(11) . . ?
C39A C38A F4A 116.4(11) . . ?
C39A C38A C37A 124.3(11) . . ?
F4A C38A C37A 119.3(11) . . ?
C38A C39A C40A 120.7(10) . . ?
C35A C40A C41A 110.0(8) . . ?
C35A C40A C39A 113.8(9) . . ?
C41A C40A C39A 136.2(9) . . ?
C42A C41A C33A 128.2(10) . . ?
C42A C41A C40A 124.6(9) . . ?
C33A C41A C40A 107.0(8) . . ?
C41A C42A C44A 125.9(10) . . ?
C41A C42A C43A 126.1(8) . . ?
C44A C42A C43A 107.7(8) . . ?
N5A C43A C42A 174.7(13) . . ?
N6A C44A C42A 175.5(13) . . ?
N1A C45A C46A 117.2(7) . . ?
C53A C46A C45A 110.6(6) . . ?
C53A C46A C47A 120.3(9) . . ?
C45A C46A C47A 108.6(7) . . ?
C48A C47A C46A 108.7(7) . . ?
C47A C48A C49A 109.5(8) . . ?
C48A C49A C50A 107.0(9) . . ?
C51A C50A C49A 109.4(9) . . ?
C50A C51A C52A 109.0(9) . . ?
C46A C53A C54A 109.2(7) . . ?
C53A C54A C55A 108.0(8) . . ?
C56A C55A C54A 109.2(8) . . ?
C57A C56A C55A 108.5(8) . . ?
C56A C57A C58A 108.7(9) . . ?
C57A C58A C59A 108.4(9) . . ?
C58A C59A C60A 108.3(9) . . ?
C11A C61A C62A 113.7(7) . . ?
C63A C62A C61A 109.8(7) . . ?
C62A C63A C64A 110.9(8) . . ?
C65A C64A C63A 106.6(8) . . ?
C66A C65A C64A 113.3(9) . . ?
C65A C66A C67A 112.1(7) . . ?
C68A C67A C66A 114.1(8) . . ?
C67A C68A C69A 116.7(8) . . ?
C68A C69A C70A 112.6(8) . . ?
C69A C70A C71A 107.2(9) . . ?
N2A C72A C73A 117.2(7) . . ?
C74A C73A C72A 111.6(7) . . ?
C74A C73A C80A 136.4(10) . . ?
C72A C73A C80A 110.6(6) . . ?
C73A C74A C75A 109.5(7) . . ?
C76A C75A C74A 110.8(8) . . ?
C77A C76A C75A 113.6(8) . . ?
C78A C77A C76A 117.2(8) . . ?
C77A C78A C79A 115.3(8) . . ?
C81A C80A C73A 111.8(8) . . ?
C80A C81A C82A 109.5(7) . . ?
C83A C82A C81A 112.4(7) . . ?
C82A C83A C84A 110.9(7) . . ?
C85A C84A C83A 111.7(7) . . ?
C86A C85A C84A 111.2(8) . . ?
C85A C86A C87A 110.3(9) . . ?
C30A C88A C89A 113.9(8) . . ?
C88A C89A C90A 109.9(8) . . ?
C89A C90A C91A 107.8(8) . . ?
C90A C91A C92A 107.3(8) . . ?
C93A C92A C91A 107.1(9) . . ?
C94A C93A C92A 108.3(9) . . ?
C93A C94A C95A 108.0(9) . . ?
C96A C95A C94A 108.6(9) . . ?
C95A C96A C97A 109.6(9) . . ?
C96A C97A C98A 109.0(9) . . ?
C7B S1B C10B 90.3(4) . . ?
C9B S2B C12B 91.4(4) . . ?
C26B S3B C29B 89.5(4) . . ?
C28B S4B C31B 90.8(4) . . ?
C1B N1B C8B 110.2(6) . . ?
C1B N1B C45B 132.7(7) . . ?
C8B N1B C45B 116.9(8) . . ?
C27B N2B C6B 108.0(7) . . ?
C27B N2B C72B 116.9(8) . . ?
C6B N2B C72B 130.5(8) . . ?
N1B C1B C6B 135.2(7) . . ?
N1B C1B C2B 106.1(7) . . ?
C6B C1B C2B 118.5(8) . . ?
C7B C2B C3B 132.2(8) . . ?
C7B C2B C1B 108.1(7) . . ?
C3B C2B C1B 119.7(8) . . ?
C2B C3B C4B 121.9(8) . . ?
C2B C3B Br1B 118.8(7) . . ?
C4B C3B Br1B 118.6(6) . . ?
C3B C4B C5B 117.7(8) . . ?
C3B C4B Br2B 120.2(6) . . ?
C5B C4B Br2B 121.2(7) . . ?
C26B C5B C6B 106.4(7) . . ?
C26B C5B C4B 131.2(8) . . ?
C6B C5B C4B 122.5(8) . . ?
C1B C6B N2B 133.4(7) . . ?
C1B C6B C5B 119.1(7) . . ?
N2B C6B C5B 107.5(7) . . ?
C2B C7B C8B 108.9(7) . . ?
C2B C7B S1B 140.6(6) . . ?
C8B C7B S1B 110.5(7) . . ?
C9B C8B C7B 115.0(7) . . ?
C9B C8B N1B 138.3(8) . . ?
C7B C8B N1B 106.6(8) . . ?
C8B C9B C10B 111.6(8) . . ?
C8B C9B S2B 137.9(7) . . ?
C10B C9B S2B 110.6(7) . . ?
C9B C10B C11B 116.8(8) . . ?
C9B C10B S1B 112.6(7) . . ?
C11B C10B S1B 130.6(6) . . ?
C10B C11B C12B 108.7(7) . . ?
C10B C11B C61B 124.2(8) . . ?
C12B C11B C61B 127.1(9) . . ?
C13B C12B C11B 120.0(8) . . ?
C13B C12B S2B 127.4(7) . . ?
C11B C12B S2B 112.6(7) . . ?
C12B C13B C14B 135.8(8) . . ?
C13B C14B C15B 124.7(9) . . ?
C13B C14B C22B 128.2(8) . . ?
C15B C14B C22B 107.2(8) . . ?
O1B C15B C14B 129.3(9) . . ?
O1B C15B C16B 123.2(8) . . ?
C14B C15B C16B 107.5(8) . . ?
C17B C16B C21B 126.9(9) . . ?
C17B C16B C15B 126.2(9) . . ?
C21B C16B C15B 106.9(8) . . ?
C16B C17B C18B 115.7(10) . . ?
F1B C18B C19B 123.2(10) . . ?
F1B C18B C17B 118.4(11) . . ?
C19B C18B C17B 118.4(10) . . ?
C20B C19B F2B 120.1(11) . . ?
C20B C19B C18B 124.1(10) . . ?
F2B C19B C18B 115.7(10) . . ?
C19B C20B C21B 121.6(10) . . ?
C16B C21B C22B 111.2(8) . . ?
C16B C21B C20B 113.3(8) . . ?
C22B C21B C20B 135.4(9) . . ?
C23B C22B C21B 126.2(8) . . ?
C23B C22B C14B 126.8(8) . . ?
C21B C22B C14B 107.1(7) . . ?
C22B C23B C25B 124.6(9) . . ?
C22B C23B C24B 129.2(9) . . ?
C25B C23B C24B 106.2(8) . . ?
N3B C24B C23B 174.0(12) . . ?
N4B C25B C23B 175.3(13) . . ?
C5B C26B C27B 107.1(8) . . ?
C5B C26B S3B 139.3(7) . . ?
C27B C26B S3B 113.6(7) . . ?
N2B C27B C26B 110.7(8) . . ?
N2B C27B C28B 138.0(8) . . ?
C26B C27B C28B 111.0(9) . . ?
C29B C28B C27B 112.6(8) . . ?
C29B C28B S4B 113.3(7) . . ?
C27B C28B S4B 134.1(8) . . ?
C28B C29B C30B 114.6(8) . . ?
C28B C29B S3B 113.2(7) . . ?
C30B C29B S3B 132.1(8) . . ?
C29B C30B C31B 107.8(9) . . ?
C29B C30B C88B 127.2(9) . . ?
C31B C30B C88B 125.0(9) . . ?
C32B C31B C30B 121.7(10) . . ?
C32B C31B S4B 124.3(7) . . ?
C30B C31B S4B 113.5(7) . . ?
C31B C32B C33B 139.0(11) . . ?
C34B C33B C32B 122.9(10) . . ?
C34B C33B C41B 109.1(9) . . ?
C32B C33B C41B 127.9(12) . . ?
O2B C34B C33B 130.1(10) . . ?
O2B C34B C35B 121.7(12) . . ?
C33B C34B C35B 108.1(11) . . ?
C40B C35B C36B 123.9(11) . . ?
C40B C35B C34B 106.8(11) . . ?
C36B C35B C34B 129.2(12) . . ?
C35B C36B C37B 116.6(13) . . ?
C38B C37B F3B 117.3(14) . . ?
C38B C37B C36B 122.0(14) . . ?
F3B C37B C36B 120.6(14) . . ?
C37B C38B F4B 123.9(15) . . ?
C37B C38B C39B 123.7(13) . . ?
F4B C38B C39B 112.4(14) . . ?
C38B C39B C40B 116.3(12) . . ?
C35B C40B C39B 117.4(12) . . ?
C35B C40B C41B 111.6(10) . . ?
C39B C40B C41B 131.0(12) . . ?
C42B C41B C33B 129.1(10) . . ?
C42B C41B C40B 126.7(10) . . ?
C33B C41B C40B 104.2(11) . . ?
C41B C42B C43B 128.2(9) . . ?
C41B C42B C44B 128.2(11) . . ?
C43B C42B C44B 103.6(10) . . ?
N5B C43B C42B 176.2(12) . . ?
N6B C44B C42B 168.9(16) . . ?
C46B C45B N1B 115.7(8) . . ?
C53B C46B C45B 113.3(8) . . ?
C53B C46B C47B 123.4(12) . . ?
C45B C46B C47B 111.3(7) . . ?
C46B C47B C48B 111.6(8) . . ?
C47B C48B C49B 106.9(8) . . ?
C50B C49B C48B 109.3(9) . . ?
C49B C50B C51B 108.1(9) . . ?
C52B C51B C50B 109.1(9) . . ?
C46B C53B C54B 116.1(8) . . ?
C55B C54B C53B 112.8(7) . . ?
C54B C55B C56B 113.9(8) . . ?
C55B C56B C57B 110.3(9) . . ?
C56B C57B C58B 109.2(9) . . ?
C59B C58B C57B 108.5(9) . . ?
C58B C59B C60B 108.5(9) . . ?
C11B C61B C62B 114.1(7) . . ?
C61B C62B C63B 107.0(7) . . ?
C64B C63B C62B 111.4(8) . . ?
C63B C64B C65B 110.8(8) . . ?
C64B C65B C66B 105.7(8) . . ?
C67B C66B C65B 107.6(8) . . ?
C68B C67B C66B 108.4(9) . . ?
C69B C68B C67B 110.8(9) . . ?
C68B C69B C70B 109.2(8) . . ?
C71B C70B C69B 108.3(8) . . ?
N2B C72B C73B 114.5(7) . . ?
C80B C73B C72B 112.2(7) . . ?
C80B C73B C74B 121.3(11) . . ?
C72B C73B C74B 107.0(7) . . ?
C73B C74B C75B 107.5(9) . . ?
C74B C75B C76B 106.5(9) . . ?
C77B C76B C75B 109.2(9) . . ?
C76B C77B C78B 109.3(9) . . ?
C77B C78B C79B 107.3(8) . . ?
C81B C80B C73B 116.0(8) . . ?
C80B C81B C82B 108.7(9) . . ?
C83B C82B C81B 107.0(8) . . ?
C84B C83B C82B 108.6(8) . . ?
C85B C84B C83B 110.0(9) . . ?
C84B C85B C86B 109.3(9) . . ?
C85B C86B C87B 109.2(9) . . ?
C30B C88B C89B 116.6(9) . . ?
C88B C89B C90B 112.8(8) . . ?
C89B C90B C91B 112.2(8) . . ?
C90B C91B C92B 108.4(8) . . ?
C93B C92B C91B 108.2(8) . . ?
C92B C93B C94B 108.4(9) . . ?
C95B C94B C93B 107.7(9) . . ?
C96B C95B C94B 109.2(9) . . ?
C95B C96B C97B 108.2(9) . . ?
C98B C97B C96B 108.3(9) . . ?
C10C S1C C7C 90.3(7) . . ?
C9C S2C C12C 92.9(6) . . ?
C26C S3C C29C 89.7(6) . . ?
C28C S4C C31C 89.6(6) . . ?
C8C N1C C1C 111.8(10) . . ?
C8C N1C C45C 115.6(9) . . ?
C1C N1C C45C 126.8(8) . . ?
C6C N2C C27C 103.8(9) . . ?
C6C N2C C72C 131.2(8) . . ?
C27C N2C C72C 119.1(8) . . ?
N1C C1C C2C 108.1(10) . . ?
N1C C1C C6C 135.6(11) . . ?
C2C C1C C6C 116.3(11) . . ?
C3C C2C C7C 135.7(13) . . ?
C3C C2C C1C 122.0(11) . . ?
C7C C2C C1C 102.3(12) . . ?
C2C C3C C4C 124.6(12) . . ?
C2C C3C Br1C 119.3(9) . . ?
C4C C3C Br1C 116.1(12) . . ?
C3C C4C C5C 114.9(12) . . ?
C3C C4C Br2C 127.3(11) . . ?
C5C C4C Br2C 117.8(10) . . ?
C6C C5C C26C 108.1(10) . . ?
C6C C5C C4C 122.9(10) . . ?
C26C C5C C4C 128.9(12) . . ?
C5C C6C N2C 111.4(9) . . ?
C5C C6C C1C 119.0(10) . . ?
N2C C6C C1C 129.6(10) . . ?
C8C C7C C2C 112.3(11) . . ?
C8C C7C S1C 112.9(9) . . ?
C2C C7C S1C 134.7(12) . . ?
N1C C8C C7C 105.5(10) . . ?
N1C C8C C9C 140.6(12) . . ?
C7C C8C C9C 113.9(11) . . ?
C8C C9C C10C 110.9(11) . . ?
C8C C9C S2C 136.0(10) . . ?
C10C C9C S2C 113.0(8) . . ?
C11C C10C C9C 110.7(12) . . ?
C11C C10C S1C 137.2(12) . . ?
C9C C10C S1C 112.0(9) . . ?
C10C C11C C12C 111.8(11) . . ?
C10C C11C C61C 127.4(13) . . ?
C12C C11C C61C 120.6(11) . . ?
C11C C12C C13C 120.3(11) . . ?
C11C C12C S2C 111.5(9) . . ?
C13C C12C S2C 128.1(11) . . ?
C14C C13C C12C 132.9(12) . . ?
C13C C14C C15C 130.4(12) . . ?
C13C C14C C22C 126.7(12) . . ?
C15C C14C C22C 102.9(11) . . ?
O1C C15C C14C 126.4(14) . . ?
O1C C15C C16C 120.6(13) . . ?
C14C C15C C16C 113.0(12) . . ?
C17C C16C C21C 130.6(12) . . ?
C17C C16C C15C 127.9(12) . . ?
C21C C16C C15C 101.2(11) . . ?
C16C C17C C18C 115.8(13) . . ?
F1C C18C C19C 130.7(16) . . ?
F1C C18C C17C 116.3(14) . . ?
C19C C18C C17C 112.8(14) . . ?
C20C C19C C18C 131.0(16) . . ?
C20C C19C F2C 118.1(16) . . ?
C18C C19C F2C 110.9(14) . . ?
C19C C20C C21C 119.8(13) . . ?
C22C C21C C16C 116.6(12) . . ?
C22C C21C C20C 133.5(12) . . ?
C16C C21C C20C 109.9(11) . . ?
C21C C22C C23C 132.4(12) . . ?
C21C C22C C14C 106.2(10) . . ?
C23C C22C C14C 121.4(11) . . ?
C22C C23C C24C 135.0(12) . . ?
C22C C23C C25C 122.4(13) . . ?
C24C C23C C25C 102.4(11) . . ?
N3C C24C C23C 170.1(15) . . ?
N4C C25C C23C 163.2(19) . . ?
C27C C26C C5C 104.6(10) . . ?
C27C C26C S3C 113.7(9) . . ?
C5C C26C S3C 141.7(10) . . ?
C26C C27C N2C 112.1(9) . . ?
C26C C27C C28C 112.0(10) . . ?
N2C C27C C28C 135.8(11) . . ?
C29C C28C C27C 110.4(10) . . ?
C29C C28C S4C 112.8(8) . . ?
C27C C28C S4C 136.6(9) . . ?
C28C C29C C30C 114.7(11) . . ?
C28C C29C S3C 114.1(8) . . ?
C30C C29C S3C 131.2(10) . . ?
C31C C30C C29C 109.0(10) . . ?
C31C C30C C88C 127.6(11) . . ?
C29C C30C C88C 123.3(12) . . ?
C30C C31C C32C 122.9(11) . . ?
C30C C31C S4C 113.8(8) . . ?
C32C C31C S4C 123.2(11) . . ?
C33C C32C C31C 139.3(12) . . ?
C32C C33C C34C 126.7(11) . . ?
C32C C33C C41C 128.5(12) . . ?
C34C C33C C41C 104.7(10) . . ?
O2C C34C C33C 130.9(11) . . ?
O2C C34C C35C 118.2(12) . . ?
C33C C34C C35C 110.9(11) . . ?
C36C C35C C40C 129.7(13) . . ?
C36C C35C C34C 127.1(13) . . ?
C40C C35C C34C 102.6(11) . . ?
C35C C36C C37C 116.4(14) . . ?
F3C C37C C38C 129.7(17) . . ?
F3C C37C C36C 118.0(16) . . ?
C38C C37C C36C 111.8(15) . . ?
C39C C38C C37C 130.9(16) . . ?
C39C C38C F4C 120.7(16) . . ?
C37C C38C F4C 108.1(14) . . ?
C38C C39C C40C 119.9(14) . . ?
C35C C40C C41C 115.9(11) . . ?
C35C C40C C39C 109.5(11) . . ?
C41C C40C C39C 134.5(13) . . ?
C42C C41C C40C 131.0(12) . . ?
C42C C41C C33C 123.1(11) . . ?
C40C C41C C33C 105.9(10) . . ?
C41C C42C C43C 134.0(11) . . ?
C41C C42C C44C 123.7(13) . . ?
C43C C42C C44C 102.2(12) . . ?
N5C C43C C42C 173.5(14) . . ?
N6C C44C C42C 149(2) . . ?
N1C C45C C46C 118.4(8) . . ?
C47C C46C C53C 110.6(9) . . ?
C47C C46C C45C 113.1(7) . . ?
C53C C46C C45C 113.1(7) . . ?
C46C C47C C48C 114.4(8) . . ?
C47C C48C C49C 106.2(8) . . ?
C50C C49C C48C 110.3(9) . . ?
C49C C50C C51C 108.2(9) . . ?
C52C C51C C50C 107.8(8) . . ?
C46C C53C C54C 114.5(8) . . ?
C53C C54C C55C 112.3(8) . . ?
C56C C55C C54C 111.3(8) . . ?
C55C C56C C57C 111.1(9) . . ?
C56C C57C C58C 108.7(9) . . ?
C59C C58C C57C 109.0(9) . . ?
C58C C59C C60C 109.2(9) . . ?
C62C C61C C11C 112.8(10) . . ?
C63C C62C C61C 104.8(10) . . ?
C62C C63C C64C 110.7(8) . . ?
C65C C64C C63C 109.3(7) . . ?
C64C C65C C66C 111.6(8) . . ?
C67C C66C C65C 107.6(8) . . ?
C68C C67C C66C 112.5(8) . . ?
C67C C68C C69C 109.6(8) . . ?
C70C C69C C68C 111.0(9) . . ?
C69C C70C C71C 109.1(9) . . ?
N2C C72C C73C 117.1(7) . . ?
C74C C73C C80C 112.7(8) . . ?
C74C C73C C72C 110.4(6) . . ?
C80C C73C C72C 112.4(6) . . ?
C73C C74C C75C 111.6(7) . . ?
C74C C75C C76C 108.7(7) . . ?
C77C C76C C75C 107.7(8) . . ?
C76C C77C C78C 107.1(8) . . ?
C79C C78C C77C 107.0(9) . . ?
C81C C80C C73C 113.9(7) . . ?
C80C C81C C82C 111.4(7) . . ?
C81C C82C C83C 110.5(7) . . ?
C82C C83C C84C 109.7(8) . . ?
C85C C84C C83C 110.3(8) . . ?
C84C C85C C86C 111.5(8) . . ?
C85C C86C C87C 111.1(9) . . ?
C30C C88C C89C 114.0(11) . . ?
C90C C89C C88C 111.9(9) . . ?
C89C C90C C91C 112.4(8) . . ?
C92C C91C C90C 109.7(8) . . ?
C91C C92C C93C 110.2(9) . . ?
C94C C93C C92C 107.9(9) . . ?
C93C C94C C95C 111.4(9) . . ?
C94C C95C C96C 107.1(8) . . ?
C97C C96C C95C 107.3(9) . . ?
C96C C97C C98C 107.3(9) . . ?

loop_
_geom_bond_atom_site_label_1
_geom_bond_atom_site_label_2
_geom_bond_distance
_geom_bond_site_symmetry_2
_geom_bond_publ_flag
Br1A C3A 1.907(10) . ?
Br2A C4A 1.895(10) . ?
S1A C7A 1.742(9) . ?
S1A C10A 1.775(10) . ?
S2A C9A 1.719(9) . ?
S2A C12A 1.797(9) . ?
S3A C26A 1.709(9) . ?
S3A C29A 1.767(10) . ?
S4A C28A 1.733(11) . ?
S4A C31A 1.742(9) . ?
O1A C15A 1.244(11) . ?
O2A C34A 1.228(9) . ?
N1A C8A 1.409(10) . ?
N1A C1A 1.413(10) . ?
N1A C45A 1.434(10) . ?
N2A C6A 1.382(11) . ?
N2A C27A 1.403(9) . ?
N2A C72A 1.473(11) . ?
C1A C6A 1.398(11) . ?
C1A C2A 1.427(13) . ?
C2A C3A 1.401(13) . ?
C2A C7A 1.408(11) . ?
C3A C4A 1.350(12) . ?
C4A C5A 1.364(13) . ?
C5A C26A 1.441(12) . ?
C5A C6A 1.475(12) . ?
C7A C8A 1.402(13) . ?
C8A C9A 1.391(11) . ?
C9A C10A 1.352(12) . ?
C10A C11A 1.424(12) . ?
C11A C12A 1.393(14) . ?
C11A C61A 1.472(11) . ?
C12A C13A 1.366(12) . ?
C13A C14A 1.375(14) . ?
C14A C15A 1.429(14) . ?
C14A C22A 1.490(12) . ?
C15A C16A 1.473(14) . ?
C16A C17A 1.352(16) . ?
C16A C21A 1.405(14) . ?
C17A C18A 1.377(15) . ?
C18A C19A 1.271(18) . ?
C18A F1A 1.433(16) . ?
C19A C20A 1.278(16) . ?
C19A F2A 1.357(12) . ?
C20A C21A 1.452(14) . ?
C21A C22A 1.404(14) . ?
C22A C23A 1.373(14) . ?
C23A C25A 1.424(8) . ?
C23A C24A 1.427(9) . ?
C24A N3A 1.095(16) . ?
C25A N4A 1.131(12) . ?
C26A C27A 1.394(12) . ?
C27A C28A 1.360(11) . ?
C28A C29A 1.398(12) . ?
C29A C30A 1.369(12) . ?
C30A C31A 1.421(14) . ?
C30A C88A 1.487(11) . ?
C31A C32A 1.430(13) . ?
C32A C33A 1.328(13) . ?
C33A C41A 1.467(12) . ?
C33A C34A 1.475(13) . ?
C34A C35A 1.459(13) . ?
C35A C36A 1.356(13) . ?
C35A C40A 1.408(12) . ?
C36A C37A 1.431(14) . ?
C37A F3A 1.275(12) . ?
C37A C38A 1.354(14) . ?
C38A C39A 1.300(14) . ?
C38A F4A 1.308(11) . ?
C39A C40A 1.483(14) . ?
C40A C41A 1.474(14) . ?
C41A C42A 1.348(12) . ?
C42A C44A 1.432(8) . ?
C42A C43A 1.456(9) . ?
C43A N5A 1.175(14) . ?
C44A N6A 1.152(12) . ?
C45A C46A 1.535(8) . ?
C46A C53A 1.529(8) . ?
C46A C47A 1.541(8) . ?
C47A C48A 1.533(9) . ?
C48A C49A 1.546(9) . ?
C49A C50A 1.547(9) . ?
C50A C51A 1.525(10) . ?
C51A C52A 1.552(9) . ?
C53A C54A 1.540(9) . ?
C54A C55A 1.542(8) . ?
C55A C56A 1.536(9) . ?
C56A C57A 1.535(9) . ?
C57A C58A 1.538(10) . ?
C58A C59A 1.539(10) . ?
C59A C60A 1.545(10) . ?
C61A C62A 1.531(8) . ?
C62A C63A 1.519(8) . ?
C63A C64A 1.545(9) . ?
C64A C65A 1.533(9) . ?
C65A C66A 1.503(9) . ?
C66A C67A 1.534(8) . ?
C67A C68A 1.491(9) . ?
C68A C69A 1.502(9) . ?
C69A C70A 1.542(9) . ?
C70A C71A 1.550(9) . ?
C72A C73A 1.522(7) . ?
C73A C74A 1.518(8) . ?
C73A C80A 1.535(8) . ?
C74A C75A 1.530(9) . ?
C75A C76A 1.517(9) . ?
C76A C77A 1.490(9) . ?
C77A C78A 1.485(8) . ?
C78A C79A 1.514(9) . ?
C80A C81A 1.525(8) . ?
C81A C82A 1.532(8) . ?
C82A C83A 1.518(8) . ?
C83A C84A 1.527(8) . ?
C84A C85A 1.527(8) . ?
C85A C86A 1.524(9) . ?
C86A C87A 1.540(9) . ?
C88A C89A 1.532(8) . ?
C89A C90A 1.532(9) . ?
C90A C91A 1.548(9) . ?
C91A C92A 1.548(10) . ?
C92A C93A 1.544(10) . ?
C93A C94A 1.533(9) . ?
C94A C95A 1.552(9) . ?
C95A C96A 1.529(10) . ?
C96A C97A 1.535(9) . ?
C97A C98A 1.539(10) . ?
Br1B C3B 1.878(9) . ?
Br2B C4B 1.828(9) . ?
S1B C7B 1.737(9) . ?
S1B C10B 1.759(9) . ?
S2B C9B 1.731(10) . ?
S2B C12B 1.768(9) . ?
S3B C26B 1.726(10) . ?
S3B C29B 1.760(8) . ?
S4B C28B 1.710(8) . ?
S4B C31B 1.718(11) . ?
O1B C15B 1.205(11) . ?
O2B C34B 1.174(13) . ?
N1B C1B 1.358(11) . ?
N1B C8B 1.421(10) . ?
N1B C45B 1.499(10) . ?
N2B C27B 1.321(11) . ?
N2B C6B 1.408(9) . ?
N2B C72B 1.474(9) . ?
C1B C6B 1.401(12) . ?
C1B C2B 1.477(10) . ?
C2B C7B 1.360(12) . ?
C2B C3B 1.394(12) . ?
C3B C4B 1.396(13) . ?
C4B C5B 1.425(11) . ?
C5B C26B 1.397(12) . ?
C5B C6B 1.421(11) . ?
C7B C8B 1.420(11) . ?
C8B C9B 1.364(12) . ?
C9B C10B 1.397(11) . ?
C10B C11B 1.416(13) . ?
C11B C12B 1.429(12) . ?
C11B C61B 1.446(10) . ?
C12B C13B 1.343(12) . ?
C13B C14B 1.445(12) . ?
C14B C15B 1.444(11) . ?
C14B C22B 1.465(11) . ?
C15B C16B 1.496(11) . ?
C16B C17B 1.356(11) . ?
C16B C21B 1.383(11) . ?
C17B C18B 1.431(12) . ?
C18B F1B 1.300(11) . ?
C18B C19B 1.379(13) . ?
C19B C20B 1.276(12) . ?
C19B F2B 1.343(10) . ?
C20B C21B 1.452(11) . ?
C21B C22B 1.438(11) . ?
C22B C23B 1.362(11) . ?
C23B C25B 1.455(8) . ?
C23B C24B 1.457(8) . ?
C24B N3B 1.138(11) . ?
C25B N4B 1.173(12) . ?
C26B C27B 1.403(11) . ?
C27B C28B 1.428(12) . ?
C28B C29B 1.366(13) . ?
C29B C30B 1.427(13) . ?
C30B C31B 1.445(12) . ?
C30B C88B 1.461(13) . ?
C31B C32B 1.377(12) . ?
C32B C33B 1.396(12) . ?
C33B C34B 1.393(16) . ?
C33B C41B 1.459(14) . ?
C34B C35B 1.523(14) . ?
C35B C40B 1.325(15) . ?
C35B C36B 1.370(16) . ?
C36B C37B 1.397(16) . ?
C37B C38B 1.269(17) . ?
C37B F3B 1.296(15) . ?
C38B F4B 1.332(13) . ?
C38B C39B 1.371(17) . ?
C39B C40B 1.469(15) . ?
C40B C41B 1.510(15) . ?
C41B C42B 1.338(14) . ?
C42B C43B 1.452(9) . ?
C42B C44B 1.469(9) . ?
C43B N5B 1.111(13) . ?
C44B N6B 1.141(13) . ?
C45B C46B 1.498(8) . ?
C46B C53B 1.474(8) . ?
C46B C47B 1.526(8) . ?
C47B C48B 1.534(9) . ?
C48B C49B 1.556(9) . ?
C49B C50B 1.536(10) . ?
C50B C51B 1.550(9) . ?
C51B C52B 1.549(10) . ?
C53B C54B 1.508(8) . ?
C54B C55B 1.505(8) . ?
C55B C56B 1.518(9) . ?
C56B C57B 1.528(9) . ?
C57B C58B 1.541(9) . ?
C58B C59B 1.534(10) . ?
C59B C60B 1.542(10) . ?
C61B C62B 1.545(8) . ?
C62B C63B 1.546(9) . ?
C63B C64B 1.496(9) . ?
C64B C65B 1.544(9) . ?
C65B C66B 1.563(9) . ?
C66B C67B 1.543(9) . ?
C67B C68B 1.535(9) . ?
C68B C69B 1.521(9) . ?
C69B C70B 1.551(9) . ?
C70B C71B 1.542(10) . ?
C72B C73B 1.538(8) . ?
C73B C80B 1.502(9) . ?
C73B C74B 1.542(9) . ?
C74B C75B 1.545(10) . ?
C75B C76B 1.555(10) . ?
C76B C77B 1.521(9) . ?
C77B C78B 1.541(10) . ?
C78B C79B 1.546(9) . ?
C80B C81B 1.496(9) . ?
C81B C82B 1.558(9) . ?
C82B C83B 1.546(9) . ?
C83B C84B 1.540(9) . ?
C84B C85B 1.531(9) . ?
C85B C86B 1.538(10) . ?
C86B C87B 1.539(10) . ?
C88B C89B 1.505(9) . ?
C89B C90B 1.520(8) . ?
C90B C91B 1.526(9) . ?
C91B C92B 1.554(9) . ?
C92B C93B 1.534(9) . ?
C93B C94B 1.545(9) . ?
C94B C95B 1.542(10) . ?
C95B C96B 1.531(10) . ?
C96B C97B 1.548(10) . ?
C97B C98B 1.525(10) . ?
Br1C C3C 1.903(13) . ?
Br2C C4C 1.913(15) . ?
S1C C10C 1.730(13) . ?
S1C C7C 1.789(11) . ?
S2C C9C 1.649(12) . ?
S2C C12C 1.700(13) . ?
S3C C26C 1.706(12) . ?
S3C C29C 1.748(13) . ?
S4C C28C 1.697(11) . ?
S4C C31C 1.752(11) . ?
O1C C15C 1.233(15) . ?
O2C C34C 1.242(14) . ?
N1C C8C 1.340(12) . ?
N1C C1C 1.352(13) . ?
N1C C45C 1.452(13) . ?
N2C C6C 1.395(12) . ?
N2C C27C 1.397(12) . ?
N2C C72C 1.455(11) . ?
C1C C2C 1.417(15) . ?
C1C C6C 1.473(13) . ?
C2C C3C 1.329(17) . ?
C2C C7C 1.411(15) . ?
C3C C4C 1.389(16) . ?
C4C C5C 1.455(15) . ?
C5C C6C 1.361(14) . ?
C5C C26C 1.424(15) . ?
C7C C8C 1.349(16) . ?
C8C C9C 1.425(9) . ?
C9C C10C 1.457(16) . ?
C10C C11C 1.377(14) . ?
C11C C12C 1.440(17) . ?
C11C C61C 1.544(16) . ?
C12C C13C 1.447(15) . ?
C13C C14C 1.358(16) . ?
C14C C15C 1.404(14) . ?
C14C C22C 1.554(13) . ?
C15C C16C 1.523(14) . ?
C16C C17C 1.335(14) . ?
C16C C21C 1.390(14) . ?
C17C C18C 1.489(15) . ?
C18C F1C 1.316(14) . ?
C18C C19C 1.351(16) . ?
C19C C20C 1.265(15) . ?
C19C F2C 1.363(14) . ?
C20C C21C 1.485(14) . ?
C21C C22C 1.373(13) . ?
C22C C23C 1.384(13) . ?
C23C C24C 1.455(8) . ?
C23C C25C 1.458(8) . ?
C24C N3C 1.160(13) . ?
C25C N4C 1.214(15) . ?
C26C C27C 1.392(14) . ?
C27C C28C 1.435(12) . ?
C28C C29C 1.375(14) . ?
C29C C30C 1.404(14) . ?
C30C C31C 1.384(16) . ?
C30C C88C 1.491(16) . ?
C31C C32C 1.433(15) . ?
C32C C33C 1.309(15) . ?
C33C C34C 1.409(13) . ?
C33C C41C 1.537(13) . ?
C34C C35C 1.532(13) . ?
C35C C36C 1.335(14) . ?
C35C C40C 1.382(14) . ?
C36C C37C 1.477(16) . ?
C37C F3C 1.281(15) . ?
C37C C38C 1.352(16) . ?
C38C C39C 1.256(15) . ?
C38C F4C 1.377(14) . ?
C39C C40C 1.498(14) . ?
C40C C41C 1.387(13) . ?
C41C C42C 1.363(13) . ?
C42C C43C 1.438(8) . ?
C42C C44C 1.460(8) . ?
C43C N5C 1.118(12) . ?
C44C N6C 1.226(17) . ?
C45C C46C 1.520(8) . ?
C46C C47C 1.488(8) . ?
C46C C53C 1.506(8) . ?
C47C C48C 1.529(9) . ?
C48C C49C 1.565(9) . ?
C49C C50C 1.514(9) . ?
C50C C51C 1.562(9) . ?
C51C C52C 1.542(10) . ?
C53C C54C 1.515(8) . ?
C54C C55C 1.520(8) . ?
C55C C56C 1.518(9) . ?
C56C C57C 1.532(9) . ?
C57C C58C 1.549(10) . ?
C58C C59C 1.532(10) . ?
C59C C60C 1.550(9) . ?
C61C C62C 1.536(9) . ?
C62C C63C 1.536(8) . ?
C63C C64C 1.539(9) . ?
C64C C65C 1.522(8) . ?
C65C C66C 1.544(9) . ?
C66C C67C 1.534(8) . ?
C67C C68C 1.520(9) . ?
C68C C69C 1.541(9) . ?
C69C C70C 1.522(9) . ?
C70C C71C 1.536(9) . ?
C72C C73C 1.526(8) . ?
C73C C74C 1.524(8) . ?
C73C C80C 1.525(7) . ?
C74C C75C 1.527(8) . ?
C75C C76C 1.549(9) . ?
C76C C77C 1.544(9) . ?
C77C C78C 1.548(9) . ?
C78C C79C 1.546(10) . ?
C80C C81C 1.516(8) . ?
C81C C82C 1.532(8) . ?
C82C C83C 1.531(9) . ?
C83C C84C 1.539(9) . ?
C84C C85C 1.522(9) . ?
C85C C86C 1.528(9) . ?
C86C C87C 1.534(10) . ?
C88C C89C 1.535(9) . ?
C89C C90C 1.491(9) . ?
C90C C91C 1.538(9) . ?
C91C C92C 1.516(9) . ?
C92C C93C 1.536(9) . ?
C93C C94C 1.526(9) . ?
C94C C95C 1.528(9) . ?
C95C C96C 1.557(9) . ?
C96C C97C 1.547(10) . ?
C97C C98C 1.551(10) . ?
